data_7112422
loop_
_publ_author_name
'Mednikov, Evgueni G.'
'Dahl, Lawrence F.'

_publ_section_title
;
 How innocent is thallium(I)? Corrected formulations of
 [Tl2Pd14(CO)9(PMe3)11][PF6]2 and [TlPd9(CO)9(PPh3)6][PF6] clusters
 previously reported as corresponding Au2Pd14 and AuPd9 clusters.
;
_journal_issue 11
_journal_name_full 'Chemical communications (Cambridge, England)'
_journal_page_first 1085
_journal_page_last 1087
_journal_paper_doi 10.1039/c2cc37959g
_journal_volume 49
_journal_year 2013
_chemical_formula_sum 'C124.26 H104.52 Cl1.32 F6 O10.65 P7 Pd9 Tl'
_chemical_formula_weight 3307.67
_chemical_name_common
;
palladium-thallium carbonylphosphine hexafluorophosphate
;
_chemical_name_systematic
;
tris(\m~3~-carbonyl)-hexakis(\m~2~-carbonyl)-hexakis
(triphenylphosphine)-thallium-nona-palladium
hexafluorophosphate tetrahydrofuran-methylenchloride
solvate
;
_space_group_IT_number 148
_symmetry_cell_setting trigonal
_symmetry_space_group_name_Hall '-R 3'
_symmetry_space_group_name_H-M 'R -3 :H'
_atom_sites_solution_hydrogens geom
_atom_sites_solution_primary direct
_atom_sites_solution_secondary difmap
_audit_creation_method SHELXL-97
_cell_angle_alpha 90.00
_cell_angle_beta 90.00
_cell_angle_gamma 120.00
_cell_formula_units_Z 6
_cell_length_a 22.5771(8)
_cell_length_b 22.5771(8)
_cell_length_c 39.3024(15)
_cell_measurement_reflns_used 9816
_cell_measurement_temperature 100(2)
_cell_measurement_theta_max 28.1781
_cell_measurement_theta_min 2.3816
_cell_volume 17349.5(11)
_computing_structure_refinement 'SHELXL-97 (Sheldrick, 2008)'
_computing_structure_solution 'SHELXS-97 (Sheldrick, 2008)'
_diffrn_ambient_temperature 100(2)
_diffrn_measured_fraction_theta_full 0.997
_diffrn_measured_fraction_theta_max 0.997
_diffrn_measurement_device_type 'Bruker Apex2 diffractometer'
_diffrn_measurement_method 'w scans'
_diffrn_radiation_monochromator 'mirror optics'
_diffrn_radiation_source 'fine-focus sealed tube'
_diffrn_radiation_type MoK\a
_diffrn_radiation_wavelength 0.71073
_diffrn_reflns_av_R_equivalents 0.0585
_diffrn_reflns_av_sigmaI/netI 0.0286
_diffrn_reflns_limit_h_max 30
_diffrn_reflns_limit_h_min -30
_diffrn_reflns_limit_k_max 25
_diffrn_reflns_limit_k_min -30
_diffrn_reflns_limit_l_max 52
_diffrn_reflns_limit_l_min -52
_diffrn_reflns_number 105353
_diffrn_reflns_theta_full 28.34
_diffrn_reflns_theta_max 28.34
_diffrn_reflns_theta_min 2.32
_diffrn_standards_number 0
_exptl_absorpt_coefficient_mu 2.948
_exptl_absorpt_correction_T_max 0.9434
_exptl_absorpt_correction_T_min 0.7814
_exptl_absorpt_correction_type empirical
_exptl_crystal_colour
;
black; greenish-grey in transmitted light
;
_exptl_crystal_density_diffrn 1.899
_exptl_crystal_density_method 'not measured'
_exptl_crystal_description 'plate crystal'
_exptl_crystal_F_000 9670
_exptl_crystal_size_max 0.09
_exptl_crystal_size_mid 0.06
_exptl_crystal_size_min 0.02
_refine_diff_density_max 3.070
_refine_diff_density_min -2.326
_refine_diff_density_rms 0.182
_refine_ls_extinction_method none
_refine_ls_goodness_of_fit_ref 1.029
_refine_ls_hydrogen_treatment constr
_refine_ls_matrix_type full
_refine_ls_number_parameters 433
_refine_ls_number_reflns 9600
_refine_ls_number_restraints 54
_refine_ls_restrained_S_all 1.042
_refine_ls_R_factor_all 0.0739
_refine_ls_R_factor_gt 0.0526
_refine_ls_shift/su_max 0.002
_refine_ls_shift/su_mean 0.000
_refine_ls_structure_factor_coef Fsqd
_refine_ls_weighting_details 'calc w=1/[\s^2^(Fo^2^)+(0.0608P)^2^+599.5322P] where P=(Fo^2^+2Fc^2^)/3'
_refine_ls_weighting_scheme calc
_refine_ls_wR_factor_gt 0.1311
_refine_ls_wR_factor_ref 0.1495
_reflns_number_gt 7675
_reflns_number_total 9600
_reflns_threshold_expression >2sigma(I)
_cod_duplicate_entry 7108813
_cod_data_source_file c2cc37959g.txt
_cod_data_source_block dahl403
_cod_original_cell_volume 17349.5(9)
_cod_original_sg_symbol_H-M 'R -3'
_cod_database_code 7112422

loop_
_symmetry_equiv_pos_as_xyz
'x, y, z'
'-y, x-y, z'
'-x+y, -x, z'
'x+2/3, y+1/3, z+1/3'
'-y+2/3, x-y+1/3, z+1/3'
'-x+y+2/3, -x+1/3, z+1/3'
'x+1/3, y+2/3, z+2/3'
'-y+1/3, x-y+2/3, z+2/3'
'-x+y+1/3, -x+2/3, z+2/3'
'-x, -y, -z'
'y, -x+y, -z'
'x-y, x, -z'
'-x+2/3, -y+1/3, -z+1/3'
'y+2/3, -x+y+1/3, -z+1/3'
'x-y+2/3, x+1/3, -z+1/3'
'-x+1/3, -y+2/3, -z+2/3'
'y+1/3, -x+y+2/3, -z+2/3'
'x-y+1/3, x+2/3, -z+2/3'

loop_
_atom_site_label
_atom_site_type_symbol
_atom_site_fract_x
_atom_site_fract_y
_atom_site_fract_z
_atom_site_U_iso_or_equiv
_atom_site_adp_type
_atom_site_occupancy
_atom_site_symmetry_multiplicity
_atom_site_calc_flag
_atom_site_refinement_flags
_atom_site_disorder_assembly
_atom_site_disorder_group
Tl1 Tl 0.3333 0.6667 0.401655(11) 0.02691(11) Uani 1 3 d S . .
Pd1 Pd 0.40206(3) 0.64880(3) 0.457500(13) 0.02517(12) Uani 1 1 d . . .
Pd2 Pd 0.31704(2) 0.58775(2) 0.512104(12) 0.02410(12) Uani 1 1 d . . .
Pd3 Pd 0.47290(3) 0.77983(3) 0.432818(14) 0.03081(13) Uani 1 1 d . . .
P1 P 0.56126(10) 0.82512(10) 0.39281(5) 0.0332(4) Uani 1 1 d . . .
P2 P 0.30330(9) 0.49712(9) 0.54623(4) 0.0259(3) Uani 1 1 d . . .
O51 O 0.8034(7) 0.8096(9) 0.4619(5) 0.097(3) Uiso 0.55 1 d PD A -1
C51 C 0.8233(9) 0.8627(10) 0.4880(4) 0.097(3) Uiso 0.55 1 d PD A -1
H51A H 0.8088 0.8414 0.5108 0.116 Uiso 0.55 1 calc PR A -1
H51B H 0.8012 0.8902 0.4836 0.116 Uiso 0.55 1 calc PR A -1
C52 C 0.9009(10) 0.9082(11) 0.4869(6) 0.097(3) Uiso 0.55 1 d PD A -1
H52A H 0.9228 0.9011 0.5071 0.116 Uiso 0.55 1 calc PR A -1
H52B H 0.9146 0.9571 0.4852 0.116 Uiso 0.55 1 calc PR A -1
C53 C 0.9184(8) 0.8829(10) 0.4544(6) 0.097(3) Uiso 0.55 1 d PD A -1
H53A H 0.9656 0.8905 0.4553 0.116 Uiso 0.55 1 calc PR A -1
H53B H 0.9135 0.9058 0.4340 0.116 Uiso 0.55 1 calc PR A -1
C54 C 0.8654(10) 0.8064(10) 0.4546(7) 0.097(3) Uiso 0.55 1 d PD A -1
H54A H 0.8626 0.7849 0.4323 0.116 Uiso 0.55 1 calc PR A -1
H54B H 0.8749 0.7816 0.4726 0.116 Uiso 0.55 1 calc PR A -1
C71 C 0.864(2) 0.8568(19) 0.4463(11) 0.073(2) Uiso 0.22 1 d PD B 2
H71A H 0.8463 0.8616 0.4242 0.088 Uiso 0.22 1 calc PR B 2
H71B H 0.9071 0.9001 0.4512 0.088 Uiso 0.22 1 calc PR B 2
Cl1 Cl 0.8039(8) 0.8397(8) 0.4788(4) 0.073(2) Uiso 0.22 1 d PD B 2
Cl2 Cl 0.8811(7) 0.7899(8) 0.4444(4) 0.073(2) Uiso 0.22 1 d PD B 2
P3 P 0.3333 0.6667 0.2907(5) 0.040(8) Uani 0.44 3 d SPD . 3
F1 F 0.2835(12) 0.6590(17) 0.3213(5) 0.033(5) Uiso 0.15 1 d PD . 3
F2 F 0.3845(12) 0.6694(17) 0.2611(5) 0.033(5) Uiso 0.15 1 d PD . 3
F3 F 0.3508(14) 0.6149(17) 0.3109(9) 0.050(5) Uiso 0.15 1 d PD . 3
F4 F 0.3964(11) 0.7280(15) 0.3093(9) 0.050(5) Uiso 0.15 1 d PD . 3
F5 F 0.3182(15) 0.7174(18) 0.2715(10) 0.050(5) Uiso 0.15 1 d PD . 3
F6 F 0.2728(12) 0.6036(17) 0.2719(10) 0.050(5) Uiso 0.15 1 d PD . 3
P3A P 0.3378(12) 0.6652(13) 0.2834(4) 0.039(7) Uani 0.19 1 d PD . 4
F1A F 0.3182(11) 0.6598(17) 0.3231(4) 0.047(5) Uiso 0.19 1 d PD . 4
F2A F 0.3574(10) 0.6700(14) 0.2449(4) 0.047(5) Uiso 0.19 1 d PD . 4
F3A F 0.3629(14) 0.6118(12) 0.2903(6) 0.053(4) Uiso 0.19 1 d PD . 4
F4A F 0.4123(10) 0.7268(12) 0.2922(6) 0.053(4) Uiso 0.19 1 d PD . 4
F5A F 0.3107(16) 0.7172(15) 0.2786(7) 0.053(4) Uiso 0.19 1 d PD . 4
F6A F 0.2635(10) 0.6042(14) 0.2749(7) 0.053(4) Uiso 0.19 1 d PD . 4
O1 O 0.4356(3) 0.8911(3) 0.42334(17) 0.0512(15) Uani 1 1 d . . .
O2 O 0.5534(3) 0.7142(4) 0.45669(18) 0.0567(18) Uani 1 1 d . . .
O3 O 0.1674(3) 0.5335(3) 0.52831(14) 0.0352(11) Uani 1 1 d . . .
C1 C 0.4314(4) 0.8394(4) 0.42986(19) 0.0355(16) Uani 1 1 d . . .
C2 C 0.5060(4) 0.7183(4) 0.4501(2) 0.0430(19) Uani 1 1 d . . .
C3 C 0.2194(4) 0.5754(3) 0.51812(17) 0.0283(13) Uani 1 1 d . . .
C10 C 0.64639(19) 0.8762(2) 0.41028(12) 0.0394(17) Uani 1 1 d G . .
C11 C 0.6536(2) 0.8854(3) 0.44531(12) 0.047(2) Uani 1 1 d G . .
H11 H 0.6142 0.8677 0.4594 0.056 Uiso 1 1 calc R . .
C12 C 0.7184(3) 0.9206(3) 0.45973(10) 0.054(2) Uani 1 1 d G . .
H12 H 0.7233 0.9269 0.4837 0.064 Uiso 1 1 calc R . .
C13 C 0.7761(2) 0.9465(3) 0.43910(14) 0.059(3) Uani 1 1 d G . .
H13 H 0.8204 0.9705 0.4490 0.071 Uiso 1 1 calc R . .
C14 C 0.7689(2) 0.9372(3) 0.40407(13) 0.0452(19) Uani 1 1 d G . .
H14 H 0.8083 0.9549 0.3900 0.054 Uiso 1 1 calc R . .
C15 C 0.7040(2) 0.9021(3) 0.38966(10) 0.0381(16) Uani 1 1 d G . .
H15 H 0.6991 0.8957 0.3657 0.046 Uiso 1 1 calc R . .
C16 C 0.5597(3) 0.8811(2) 0.35982(12) 0.0387(17) Uani 1 1 d G . .
C17 C 0.5709(3) 0.9445(3) 0.37055(13) 0.047(2) Uani 1 1 d G . .
H17 H 0.5802 0.9571 0.3938 0.057 Uiso 1 1 calc R . .
C18 C 0.5683(3) 0.9894(2) 0.34723(19) 0.064(3) Uani 1 1 d G . .
H18 H 0.5759 1.0328 0.3546 0.077 Uiso 1 1 calc R . .
C19 C 0.5545(3) 0.9709(3) 0.31318(17) 0.068(3) Uani 1 1 d G . .
H19 H 0.5528 1.0016 0.2972 0.082 Uiso 1 1 calc R . .
C20 C 0.5434(3) 0.9075(3) 0.30245(11) 0.067(3) Uani 1 1 d G . .
H20 H 0.5340 0.8948 0.2792 0.080 Uiso 1 1 calc R . .
C21 C 0.5460(3) 0.8626(2) 0.32577(13) 0.048(2) Uani 1 1 d G . .
H21 H 0.5384 0.8192 0.3184 0.057 Uiso 1 1 calc R . .
C22 C 0.5575(3) 0.7513(2) 0.37124(13) 0.0353(16) Uani 1 1 d G . .
C23 C 0.6092(2) 0.7352(2) 0.37432(14) 0.0438(19) Uani 1 1 d G . .
H23 H 0.6506 0.7658 0.3857 0.053 Uiso 1 1 calc R . .
C24 C 0.6004(3) 0.6745(3) 0.36083(18) 0.055(2) Uani 1 1 d G . .
H24 H 0.6358 0.6635 0.3629 0.066 Uiso 1 1 calc R . .
C25 C 0.5399(3) 0.6297(2) 0.34425(17) 0.058(3) Uani 1 1 d G . .
H25 H 0.5339 0.5881 0.3350 0.069 Uiso 1 1 calc R . .
C26 C 0.4882(2) 0.6457(2) 0.34116(14) 0.049(2) Uani 1 1 d G . .
H26 H 0.4468 0.6151 0.3298 0.058 Uiso 1 1 calc R . .
C27 C 0.4970(2) 0.7065(3) 0.35466(14) 0.0394(17) Uani 1 1 d G . .
H27 H 0.4616 0.7175 0.3526 0.047 Uiso 1 1 calc R . .
C30 C 0.3488(3) 0.5250(2) 0.58690(10) 0.0303(14) Uani 1 1 d G . .
C31 C 0.3657(3) 0.5898(2) 0.59854(11) 0.0349(15) Uani 1 1 d G . .
H31 H 0.3546 0.6181 0.5853 0.042 Uiso 1 1 calc R . .
C32 C 0.3989(3) 0.6131(2) 0.62957(12) 0.0399(17) Uani 1 1 d G . .
H32 H 0.4105 0.6574 0.6375 0.048 Uiso 1 1 calc R . .
C33 C 0.4152(3) 0.5717(3) 0.64896(11) 0.048(2) Uani 1 1 d G . .
H33 H 0.4379 0.5877 0.6702 0.057 Uiso 1 1 calc R . .
C34 C 0.3983(3) 0.5070(3) 0.63733(13) 0.056(3) Uani 1 1 d G . .
H34 H 0.4094 0.4787 0.6506 0.068 Uiso 1 1 calc R . .
C35 C 0.3650(3) 0.4837(2) 0.60630(14) 0.047(2) Uani 1 1 d G . .
H35 H 0.3535 0.4394 0.5983 0.057 Uiso 1 1 calc R . .
C36 C 0.21667(18) 0.4349(2) 0.55991(12) 0.0259(13) Uani 1 1 d G . .
C37 C 0.1918(2) 0.4436(2) 0.59077(12) 0.0452(19) Uani 1 1 d G . .
H37 H 0.2209 0.4801 0.6054 0.054 Uiso 1 1 calc R . .
C38 C 0.1245(3) 0.3987(3) 0.60015(12) 0.051(2) Uani 1 1 d G . .
H38 H 0.1076 0.4046 0.6212 0.062 Uiso 1 1 calc R . .
C39 C 0.0820(2) 0.3452(3) 0.57867(15) 0.046(2) Uani 1 1 d G . .
H39 H 0.0360 0.3146 0.5851 0.055 Uiso 1 1 calc R . .
C40 C 0.1069(2) 0.3366(3) 0.54781(14) 0.061(3) Uani 1 1 d G . .
H40 H 0.0778 0.3001 0.5331 0.073 Uiso 1 1 calc R . .
C41 C 0.1742(2) 0.3815(3) 0.53843(11) 0.048(2) Uani 1 1 d G . .
H41 H 0.1912 0.3756 0.5173 0.058 Uiso 1 1 calc R . .
C42 C 0.3357(3) 0.4437(2) 0.52747(13) 0.0329(15) Uani 1 1 d G . .
C43 C 0.3160(3) 0.3786(3) 0.53949(13) 0.048(2) Uani 1 1 d G . .
H43 H 0.2823 0.3587 0.5568 0.057 Uiso 1 1 calc R . .
C44 C 0.3456(3) 0.3424(2) 0.52615(17) 0.057(3) Uani 1 1 d G . .
H44 H 0.3321 0.2979 0.5344 0.069 Uiso 1 1 calc R . .
C45 C 0.3949(3) 0.3715(3) 0.50080(16) 0.057(2) Uani 1 1 d G . .
H45 H 0.4151 0.3468 0.4917 0.069 Uiso 1 1 calc R . .
C46 C 0.4146(3) 0.4367(3) 0.48879(13) 0.050(2) Uani 1 1 d G . .
H46 H 0.4483 0.4565 0.4715 0.059 Uiso 1 1 calc R . .
C47 C 0.3850(3) 0.4728(2) 0.50212(14) 0.0408(17) Uani 1 1 d G . .
H47 H 0.3984 0.5174 0.4939 0.049 Uiso 1 1 calc R . .

loop_
_atom_site_aniso_label
_atom_site_aniso_U_11
_atom_site_aniso_U_22
_atom_site_aniso_U_33
_atom_site_aniso_U_23
_atom_site_aniso_U_13
_atom_site_aniso_U_12
Tl1 0.02813(15) 0.02813(15) 0.0245(2) 0.000 0.000 0.01406(7)
Pd1 0.0264(2) 0.0264(2) 0.0242(2) 0.00502(18) 0.00430(18) 0.0143(2)
Pd2 0.0247(2) 0.0239(2) 0.0236(2) 0.00387(18) 0.00366(18) 0.01199(19)
Pd3 0.0274(3) 0.0298(3) 0.0275(3) 0.0068(2) 0.0015(2) 0.0085(2)
P1 0.0317(9) 0.0308(9) 0.0280(9) 0.0066(7) 0.0026(7) 0.0088(8)
P2 0.0254(8) 0.0259(8) 0.0268(8) 0.0045(6) 0.0040(6) 0.0131(7)
P3 0.040(11) 0.040(11) 0.040(10) 0.000 0.000 0.020(5)
P3A 0.038(13) 0.041(12) 0.031(6) 0.01(3) 0.01(3) 0.014(9)
O1 0.059(4) 0.030(3) 0.058(4) 0.011(3) 0.004(3) 0.018(3)
O2 0.034(3) 0.079(5) 0.063(4) 0.034(4) 0.009(3) 0.032(3)
O3 0.026(2) 0.029(2) 0.043(3) -0.002(2) 0.009(2) 0.008(2)
C1 0.046(4) 0.029(4) 0.032(4) 0.000(3) -0.004(3) 0.020(3)
C2 0.033(4) 0.052(5) 0.037(4) 0.018(4) 0.010(3) 0.015(4)
C3 0.033(3) 0.025(3) 0.029(3) -0.005(3) 0.001(3) 0.016(3)
C10 0.035(4) 0.038(4) 0.036(4) 0.008(3) 0.001(3) 0.012(3)
C11 0.046(5) 0.042(4) 0.051(5) 0.003(4) 0.001(4) 0.020(4)
C12 0.053(5) 0.055(5) 0.045(5) -0.005(4) -0.010(4) 0.022(5)
C13 0.046(5) 0.061(6) 0.058(6) -0.009(5) -0.015(4) 0.017(5)
C14 0.032(4) 0.047(5) 0.052(5) -0.008(4) -0.002(3) 0.016(4)
C15 0.035(4) 0.038(4) 0.039(4) 0.001(3) 0.004(3) 0.016(3)
C16 0.031(4) 0.033(4) 0.042(4) 0.015(3) 0.007(3) 0.008(3)
C17 0.036(4) 0.031(4) 0.074(6) 0.009(4) 0.004(4) 0.015(3)
C18 0.039(5) 0.042(5) 0.102(9) 0.030(5) 0.004(5) 0.013(4)
C19 0.041(5) 0.061(6) 0.095(9) 0.054(6) 0.017(5) 0.019(5)
C20 0.051(6) 0.073(7) 0.056(6) 0.039(5) 0.003(5) 0.016(5)
C21 0.045(5) 0.044(5) 0.040(4) 0.011(4) 0.003(4) 0.012(4)
C22 0.036(4) 0.032(4) 0.032(4) 0.009(3) 0.004(3) 0.012(3)
C23 0.037(4) 0.036(4) 0.050(5) 0.016(4) 0.003(4) 0.012(3)
C24 0.052(5) 0.036(4) 0.078(7) 0.013(4) 0.008(5) 0.022(4)
C25 0.058(6) 0.033(4) 0.083(7) 0.008(4) 0.015(5) 0.023(4)
C26 0.053(5) 0.031(4) 0.049(5) 0.000(3) 0.003(4) 0.011(4)
C27 0.034(4) 0.038(4) 0.034(4) 0.005(3) 0.007(3) 0.009(3)
C30 0.027(3) 0.032(3) 0.028(3) 0.007(3) 0.002(3) 0.012(3)
C31 0.041(4) 0.036(4) 0.032(4) 0.003(3) 0.002(3) 0.022(3)
C32 0.043(4) 0.045(4) 0.031(4) -0.002(3) -0.001(3) 0.022(4)
C33 0.041(4) 0.059(5) 0.039(4) -0.002(4) -0.012(4) 0.023(4)
C34 0.075(7) 0.052(5) 0.050(5) -0.001(4) -0.026(5) 0.038(5)
C35 0.055(5) 0.034(4) 0.054(5) -0.003(4) -0.022(4) 0.023(4)
C36 0.028(3) 0.026(3) 0.028(3) 0.003(2) -0.001(2) 0.016(3)
C37 0.043(4) 0.040(4) 0.041(4) -0.001(3) 0.007(4) 0.012(4)
C38 0.037(4) 0.057(5) 0.046(5) -0.006(4) 0.016(4) 0.013(4)
C39 0.025(4) 0.039(4) 0.063(6) 0.006(4) 0.012(4) 0.007(3)
C40 0.042(5) 0.055(6) 0.062(6) -0.015(5) 0.006(4) 0.006(4)
C41 0.041(5) 0.046(5) 0.045(5) -0.006(4) 0.007(4) 0.012(4)
C42 0.030(3) 0.039(4) 0.033(4) 0.001(3) 0.004(3) 0.019(3)
C43 0.053(5) 0.052(5) 0.052(5) 0.013(4) 0.014(4) 0.037(4)
C44 0.070(6) 0.065(6) 0.062(6) 0.017(5) 0.017(5) 0.052(6)
C45 0.055(6) 0.070(7) 0.068(6) -0.006(5) 0.003(5) 0.047(5)
C46 0.038(4) 0.068(6) 0.049(5) 0.007(4) 0.011(4) 0.031(4)
C47 0.039(4) 0.044(4) 0.040(4) 0.007(3) 0.006(3) 0.021(4)

loop_
_atom_type_symbol
_atom_type_description
_atom_type_scat_dispersion_real
_atom_type_scat_dispersion_imag
_atom_type_scat_source
C C 0.0033 0.0016 'International Tables Vol C Tables 4.2.6.8 and 6.1.1.4'
H H 0.0000 0.0000 'International Tables Vol C Tables 4.2.6.8 and 6.1.1.4'
O O 0.0106 0.0060 'International Tables Vol C Tables 4.2.6.8 and 6.1.1.4'
F F 0.0171 0.0103 'International Tables Vol C Tables 4.2.6.8 and 6.1.1.4'
P P 0.1023 0.0942 'International Tables Vol C Tables 4.2.6.8 and 6.1.1.4'
Pd Pd -0.9988 1.0072 'International Tables Vol C Tables 4.2.6.8 and 6.1.1.4'
Tl Tl -2.8358 9.6688 'International Tables Vol C Tables 4.2.6.8 and 6.1.1.4'
Cl Cl 0.1484 0.1585 'International Tables Vol C Tables 4.2.6.8 and 6.1.1.4'

loop_
_geom_angle_atom_site_label_1
_geom_angle_atom_site_label_2
_geom_angle_atom_site_label_3
_geom_angle
_geom_angle_site_symmetry_1
_geom_angle_site_symmetry_3
Pd1 Tl1 Pd1 66.316(18) 2_665 3_565
Pd1 Tl1 Pd1 66.316(18) 2_665 .
Pd1 Tl1 Pd1 66.314(18) 3_565 .
Pd1 Tl1 Pd3 54.287(15) 2_665 2_665
Pd1 Tl1 Pd3 53.025(15) 3_565 2_665
Pd1 Tl1 Pd3 106.255(19) . 2_665
Pd1 Tl1 Pd3 53.027(15) 2_665 .
Pd1 Tl1 Pd3 106.258(19) 3_565 .
Pd1 Tl1 Pd3 54.290(15) . .
Pd3 Tl1 Pd3 105.832(14) 2_665 .
Pd1 Tl1 Pd3 106.256(19) 2_665 3_565
Pd1 Tl1 Pd3 54.287(15) 3_565 3_565
Pd1 Tl1 Pd3 53.024(15) . 3_565
Pd3 Tl1 Pd3 105.830(14) 2_665 3_565
Pd3 Tl1 Pd3 105.831(13) . 3_565
C2 Pd1 C1 92.4(3) . 3_565
C2 Pd1 C3 89.3(3) . 2_665
C1 Pd1 C3 110.4(3) 3_565 2_665
C2 Pd1 Pd3 137.9(2) . 3_565
C1 Pd1 Pd3 47.0(2) 3_565 3_565
C3 Pd1 Pd3 112.61(16) 2_665 3_565
C2 Pd1 Pd3 46.4(2) . .
C1 Pd1 Pd3 118.4(2) 3_565 .
C3 Pd1 Pd3 111.66(16) 2_665 .
Pd3 Pd1 Pd3 135.50(3) 3_565 .
C2 Pd1 Pd2 85.4(2) . 2_665
C1 Pd1 Pd2 157.3(2) 3_565 2_665
C3 Pd1 Pd2 47.03(17) 2_665 2_665
Pd3 Pd1 Pd2 135.99(2) 3_565 2_665
Pd3 Pd1 Pd2 75.63(2) . 2_665
C2 Pd1 Pd2 136.5(2) . .
C1 Pd1 Pd2 107.0(2) 3_565 .
C3 Pd1 Pd2 47.68(15) 2_665 .
Pd3 Pd1 Pd2 76.58(2) 3_565 .
Pd3 Pd1 Pd2 134.59(2) . .
Pd2 Pd1 Pd2 61.82(2) 2_665 .
C2 Pd1 Tl1 105.9(2) . .
C1 Pd1 Tl1 89.9(2) 3_565 .
C3 Pd1 Tl1 154.29(16) 2_665 .
Pd3 Pd1 Tl1 69.547(17) 3_565 .
Pd3 Pd1 Tl1 68.750(16) . .
Pd2 Pd1 Tl1 112.46(2) 2_665 .
Pd2 Pd1 Tl1 112.46(2) . .
C2 Pd1 Pd1 156.4(2) . 3_565
C1 Pd1 Pd1 102.8(2) 3_565 3_565
C3 Pd1 Pd1 101.86(16) 2_665 3_565
Pd3 Pd1 Pd1 56.09(2) 3_565 3_565
Pd3 Pd1 Pd1 109.97(2) . 3_565
Pd2 Pd1 Pd1 87.136(14) 2_665 3_565
Pd2 Pd1 Pd1 55.685(17) . 3_565
Tl1 Pd1 Pd1 56.841(9) . 3_565
C2 Pd1 Pd1 97.6(3) . 2_665
C1 Pd1 Pd1 146.7(2) 3_565 2_665
C3 Pd1 Pd1 101.39(17) 2_665 2_665
Pd3 Pd1 Pd1 111.59(2) 3_565 2_665
Pd3 Pd1 Pd1 54.32(2) . 2_665
Pd2 Pd1 Pd1 55.690(16) 2_665 2_665
Pd2 Pd1 Pd1 87.133(14) . 2_665
Tl1 Pd1 Pd1 56.840(9) . 2_665
Pd1 Pd1 Pd1 60.000(1) 3_565 2_665
C3 Pd2 C3 152.0(3) . 2_665
C3 Pd2 P2 98.5(2) . .
C3 Pd2 P2 94.13(19) 2_665 .
C3 Pd2 Pd1 59.02(19) . 3_565
C3 Pd2 Pd1 125.06(18) 2_665 3_565
P2 Pd2 Pd1 133.90(5) . 3_565
C3 Pd2 Pd1 125.50(19) . .
C3 Pd2 Pd1 58.80(18) 2_665 .
P2 Pd2 Pd1 129.95(5) . .
Pd1 Pd2 Pd1 68.63(2) 3_565 .
C3 Pd2 Pd2 107.85(18) . 2_665
C3 Pd2 Pd2 47.50(19) 2_665 2_665
P2 Pd2 Pd2 133.23(5) . 2_665
Pd1 Pd2 Pd2 92.868(15) 3_565 2_665
Pd1 Pd2 Pd2 59.085(18) . 2_665
C3 Pd2 Pd2 48.30(18) . 3_565
C3 Pd2 Pd2 107.06(19) 2_665 3_565
P2 Pd2 Pd2 136.92(5) . 3_565
Pd1 Pd2 Pd2 59.094(17) 3_565 3_565
Pd1 Pd2 Pd2 92.865(15) . 3_565
Pd2 Pd2 Pd2 59.998(2) 2_665 3_565
C1 Pd3 C2 163.0(3) . .
C1 Pd3 P1 104.6(2) . .
C2 Pd3 P1 89.9(2) . .
C1 Pd3 Pd1 52.9(2) . 2_665
C2 Pd3 Pd1 114.8(2) . 2_665
P1 Pd3 Pd1 153.62(6) . 2_665
C1 Pd3 Pd1 122.1(2) . .
C2 Pd3 Pd1 49.3(2) . .
P1 Pd3 Pd1 128.32(6) . .
Pd1 Pd3 Pd1 69.59(2) 2_665 .
C1 Pd3 Tl1 84.7(2) . .
C2 Pd3 Tl1 98.0(2) . .
P1 Pd3 Tl1 112.50(5) . .
Pd1 Pd3 Tl1 57.427(16) 2_665 .
Pd1 Pd3 Tl1 56.960(16) . .
C10 P1 C16 102.2(3) . .
C10 P1 C22 107.8(2) . .
C16 P1 C22 107.0(3) . .
C10 P1 Pd3 115.20(18) . .
C16 P1 Pd3 118.3(2) . .
C22 P1 Pd3 105.78(18) . .
C36 P2 C30 102.0(2) . .
C36 P2 C42 103.7(2) . .
C30 P2 C42 103.7(2) . .
C36 P2 Pd2 117.68(18) . .
C30 P2 Pd2 113.17(17) . .
C42 P2 Pd2 114.85(17) . .
C54 O51 C51 105.5(8) . .
O51 C51 C52 108.1(7) . .
O51 C51 H51A 110.1 . .
C52 C51 H51A 110.1 . .
O51 C51 H51B 110.1 . .
C52 C51 H51B 110.1 . .
H51A C51 H51B 108.4 . .
C51 C52 C53 101.4(8) . .
C51 C52 H52A 111.5 . .
C53 C52 H52A 111.5 . .
C51 C52 H52B 111.5 . .
C53 C52 H52B 111.5 . .
H52A C52 H52B 109.3 . .
C52 C53 C54 102.4(10) . .
C52 C53 H53A 111.3 . .
C54 C53 H53A 111.3 . .
C52 C53 H53B 111.3 . .
C54 C53 H53B 111.3 . .
H53A C53 H53B 109.2 . .
O51 C54 C53 99.9(9) . .
O51 C54 H54A 111.8 . .
C53 C54 H54A 111.8 . .
O51 C54 H54B 111.8 . .
C53 C54 H54B 111.8 . .
H54A C54 H54B 109.5 . .
Cl2 C71 Cl1 108.8(15) . .
Cl2 C71 H71A 109.9 . .
Cl1 C71 H71A 109.9 . .
Cl2 C71 H71B 109.9 . .
Cl1 C71 H71B 109.9 . .
H71A C71 H71B 108.3 . .
F5 P3 F5 98(2) . 2_665
F5 P3 F5 98(2) . 3_565
F5 P3 F5 98(2) 2_665 3_565
F5 P3 F6 9.5(15) . 3_565
F5 P3 F6 106.0(17) 2_665 3_565
F5 P3 F6 91.5(13) 3_565 3_565
F5 P3 F6 91.6(13) . .
F5 P3 F6 9.5(15) 2_665 .
F5 P3 F6 106.0(17) 3_565 .
F6 P3 F6 100(2) 3_565 .
F5 P3 F6 106.0(17) . 2_665
F5 P3 F6 91.5(13) 2_665 2_665
F5 P3 F6 9.5(15) 3_565 2_665
F6 P3 F6 100(2) 3_565 2_665
F6 P3 F6 100(2) . 2_665
F5 P3 F4 71.8(14) . 2_665
F5 P3 F4 90.7(13) 2_665 2_665
F5 P3 F4 167.5(13) 3_565 2_665
F6 P3 F4 78(2) 3_565 2_665
F6 P3 F4 82.2(19) . 2_665
F6 P3 F4 177.0(14) 2_665 2_665
F5 P3 F4 90.7(13) . .
F5 P3 F4 167.5(13) 2_665 .
F5 P3 F4 71.8(14) 3_565 .
F6 P3 F4 82.2(19) 3_565 .
F6 P3 F4 177.0(15) . .
F6 P3 F4 78(2) 2_665 .
F4 P3 F4 100.3(19) 2_665 .
F5 P3 F4 167.5(13) . 3_565
F5 P3 F4 71.8(14) 2_665 3_565
F5 P3 F4 90.7(13) 3_565 3_565
F6 P3 F4 177.0(15) 3_565 3_565
F6 P3 F4 78(2) . 3_565
F6 P3 F4 82.2(19) 2_665 3_565
F4 P3 F4 100.3(19) 2_665 3_565
F4 P3 F4 100.3(19) . 3_565
F5 P3 F1 92.4(12) . .
F5 P3 F1 97(2) 2_665 .
F5 P3 F1 160.0(19) 3_565 .
F6 P3 F1 97(2) 3_565 .
F6 P3 F1 90.5(11) . .
F6 P3 F1 158.5(18) 2_665 .
F4 P3 F1 22.6(14) 2_665 .
F4 P3 F1 91.4(13) . .
F4 P3 F1 82(2) 3_565 .
F5 P3 F1 97(2) . 3_565
F5 P3 F1 160.0(19) 2_665 3_565
F5 P3 F1 92.4(12) 3_565 3_565
F6 P3 F1 90.5(11) 3_565 3_565
F6 P3 F1 158.5(18) . 3_565
F6 P3 F1 97(2) 2_665 3_565
F4 P3 F1 82(2) 2_665 3_565
F4 P3 F1 22.6(14) . 3_565
F4 P3 F1 91.4(13) 3_565 3_565
F1 P3 F1 69.5(14) . 3_565
F5 P3 F1 160.0(19) . 2_665
F5 P3 F1 92.4(12) 2_665 2_665
F5 P3 F1 97(2) 3_565 2_665
F6 P3 F1 158.5(18) 3_565 2_665
F6 P3 F1 97(2) . 2_665
F6 P3 F1 90.5(11) 2_665 2_665
F4 P3 F1 91.4(13) 2_665 2_665
F4 P3 F1 82(2) . 2_665
F4 P3 F1 22.6(14) 3_565 2_665
F1 P3 F1 69.5(14) . 2_665
F1 P3 F1 69.5(14) 3_565 2_665
F5 P3 F3 83(2) . 3_565
F5 P3 F3 81(2) 2_665 3_565
F5 P3 F3 178.8(15) 3_565 3_565
F6 P3 F3 89.5(13) 3_565 3_565
F6 P3 F3 73.4(13) . 3_565
F6 P3 F3 169.4(13) 2_665 3_565
F4 P3 F3 13.6(13) 2_665 3_565
F4 P3 F3 108.8(15) . 3_565
F4 P3 F3 88.2(12) 3_565 3_565
F1 P3 F3 19.9(15) . 3_565
F1 P3 F3 88.0(12) 3_565 3_565
F1 P3 F3 82(3) 2_665 3_565
F5 P3 F3 81(2) . 2_665
F5 P3 F3 178.8(15) 2_665 2_665
F5 P3 F3 83(2) 3_565 2_665
F6 P3 F3 73.4(13) 3_565 2_665
F6 P3 F3 169.4(13) . 2_665
F6 P3 F3 89.5(13) 2_665 2_665
F4 P3 F3 88.2(12) 2_665 2_665
F4 P3 F3 13.6(13) . 2_665
F4 P3 F3 108.8(15) 3_565 2_665
F1 P3 F3 82(3) . 2_665
F1 P3 F3 19.9(15) 3_565 2_665
F1 P3 F3 88.0(12) 2_665 2_665
F3 P3 F3 98(2) 3_565 2_665
F5 P3 F3 178.8(16) . .
F5 P3 F3 83(2) 2_665 .
F5 P3 F3 81(2) 3_565 .
F6 P3 F3 169.4(14) 3_565 .
F6 P3 F3 89.5(13) . .
F6 P3 F3 73.4(13) 2_665 .
F4 P3 F3 108.8(15) 2_665 .
F4 P3 F3 88.2(12) . .
F4 P3 F3 13.6(13) 3_565 .
F1 P3 F3 88.0(12) . .
F1 P3 F3 82(3) 3_565 .
F1 P3 F3 19.9(15) 2_665 .
F3 P3 F3 98(2) 3_565 .
F3 P3 F3 98(2) 2_665 .
F5 P3 F2 18.5(16) . 2_665
F5 P3 F2 92.3(13) 2_665 2_665
F5 P3 F2 82(2) 3_565 2_665
F6 P3 F2 18.1(17) 3_565 2_665
F6 P3 F2 88(3) . 2_665
F6 P3 F2 88.7(12) 2_665 2_665
F4 P3 F2 89.2(10) 2_665 2_665
F4 P3 F2 94(2) . 2_665
F4 P3 F2 161.3(18) 3_565 2_665
F1 P3 F2 110.6(13) . 2_665
F1 P3 F2 106.0(14) 3_565 2_665
F1 P3 F2 175.3(14) 2_665 2_665
F3 P3 F2 99(2) 3_565 2_665
F3 P3 F2 87.3(11) 2_665 2_665
F3 P3 F2 161.2(16) . 2_665
F5 P3 F2 82(2) . 3_565
F5 P3 F2 18.5(16) 2_665 3_565
F5 P3 F2 92.3(13) 3_565 3_565
F6 P3 F2 88.7(13) 3_565 3_565
F6 P3 F2 18.1(17) . 3_565
F6 P3 F2 88(3) 2_665 3_565
F4 P3 F2 94(2) 2_665 3_565
F4 P3 F2 161.3(18) . 3_565
F4 P3 F2 89.2(11) 3_565 3_565
F1 P3 F2 106.0(14) . 3_565
F1 P3 F2 175.3(13) 3_565 3_565
F1 P3 F2 110.6(13) 2_665 3_565
F3 P3 F2 87.3(11) 3_565 3_565
F3 P3 F2 161.2(16) 2_665 3_565
F3 P3 F2 99(2) . 3_565
F2 P3 F2 74.0(16) 2_665 3_565
F5 P3 F2 92.3(13) . .
F5 P3 F2 82(2) 2_665 .
F5 P3 F2 18.5(16) 3_565 .
F6 P3 F2 88(3) 3_565 .
F6 P3 F2 88.7(12) . .
F6 P3 F2 18.1(17) 2_665 .
F4 P3 F2 161.3(18) 2_665 .
F4 P3 F2 89.2(11) . .
F4 P3 F2 94(2) 3_565 .
F1 P3 F2 175.3(13) . .
F1 P3 F2 110.6(13) 3_565 .
F1 P3 F2 106.0(14) 2_665 .
F3 P3 F2 161.3(16) 3_565 .
F3 P3 F2 99(2) 2_665 .
F3 P3 F2 87.3(11) . .
F2 P3 F2 74.0(16) 2_665 .
F2 P3 F2 74.0(16) 3_565 .
F3 F1 F4 37(3) 3_565 2_665
F3 F1 P3 82(3) 3_565 .
F4 F1 P3 78(2) 2_665 .
F6 F2 F5 30(4) 2_665 3_565
F6 F2 P3 77(3) 2_665 .
F5 F2 P3 73(3) 3_565 .
F4 F3 F1 81(7) 3_565 2_665
F4 F3 P3 78(4) 3_565 .
F1 F3 P3 78(3) 2_665 .
F3 F4 F1 62(7) 2_665 3_565
F3 F4 P3 88(4) 2_665 .
F1 F4 P3 80(3) 3_565 .
F6 F5 F2 73(10) 3_565 2_665
F6 F5 P3 93(7) 3_565 .
F2 F5 P3 89(4) 2_665 .
F5 F6 F2 77(10) 2_665 3_565
F5 F6 P3 78(6) 2_665 .
F2 F6 P3 85(3) 3_565 .
P3A P3A P3A 60.0(2) 3_565 2_665
P3A P3A F5A 171(7) 3_565 3_565
P3A P3A F5A 116(10) 2_665 3_565
P3A P3A F6A 155(10) 3_565 2_665
P3A P3A F6A 139(10) 2_665 2_665
F5A P3A F6A 25.2(12) 3_565 2_665
P3A P3A F5A 57(10) 3_565 2_665
P3A P3A F5A 116(10) 2_665 2_665
F5A P3A F5A 125.4(18) 3_565 2_665
F6A P3A F5A 100(2) 2_665 2_665
P3A P3A F2A 104.8(11) 3_565 .
P3A P3A F2A 98(3) 2_665 .
F5A P3A F2A 67.3(15) 3_565 .
F6A P3A F2A 62.4(14) 2_665 .
F5A P3A F2A 90.3(17) 2_665 .
P3A P3A F1A 93(2) 3_565 2_665
P3A P3A F1A 96.8(13) 2_665 2_665
F5A P3A F1A 95(2) 3_565 2_665
F6A P3A F1A 98.5(17) 2_665 2_665
F5A P3A F1A 94.2(18) 2_665 2_665
F2A P3A F1A 161(2) . 2_665
P3A P3A F5A 57(10) 3_565 .
P3A P3A F5A 8(5) 2_665 .
F5A P3A F5A 117.8(17) 3_565 .
F6A P3A F5A 139.2(19) 2_665 .
F5A P3A F5A 111.8(15) 2_665 .
F2A P3A F5A 91.9(13) . .
F1A P3A F5A 103.7(18) 2_665 .
P3A P3A F6A 36(10) 3_565 .
P3A P3A F6A 94(10) 2_665 .
F5A P3A F6A 144(2) 3_565 .
F6A P3A F6A 119.6(18) 2_665 .
F5A P3A F6A 22.7(12) 2_665 .
F2A P3A F6A 89.8(13) . .
F1A P3A F6A 101(2) 2_665 .
F5A P3A F6A 89.1(13) . .
P3A P3A F3A 121(10) 3_565 .
P3A P3A F3A 170(3) 2_665 .
F5A P3A F3A 64.3(17) 3_565 .
F6A P3A F3A 43.6(14) 2_665 .
F5A P3A F3A 67.4(15) 2_665 .
F2A P3A F3A 91.3(13) . .
F1A P3A F3A 73.4(17) 2_665 .
F5A P3A F3A 176.7(16) . .
F6A P3A F3A 90.1(14) . .
P3A P3A F4A 87(10) 3_565 3_565
P3A P3A F4A 145(10) 2_665 3_565
F5A P3A F4A 99(2) 3_565 3_565
F6A P3A F4A 76(2) 2_665 3_565
F5A P3A F4A 35.9(11) 2_665 3_565
F2A P3A F4A 102.3(18) . 3_565
F1A P3A F4A 71.7(17) 2_665 3_565
F5A P3A F4A 143.3(18) . 3_565
F6A P3A F4A 57.7(14) . 3_565
F3A P3A F4A 34.7(12) . 3_565
P3A P3A F4A 144(10) 3_565 .
P3A P3A F4A 86(10) 2_665 .
F5A P3A F4A 36.5(14) 3_565 .
F6A P3A F4A 60.9(16) 2_665 .
F5A P3A F4A 157.6(19) 2_665 .
F2A P3A F4A 90.6(13) . .
F1A P3A F4A 78(2) 2_665 .
F5A P3A F4A 90.6(14) . .
F6A P3A F4A 179.5(19) . .
F3A P3A F4A 90.2(13) . .
F4A P3A F4A 122.5(15) 3_565 .
P3A P3A F1A 90(3) 3_565 3_565
P3A P3A F1A 79(2) 2_665 3_565
F5A P3A F1A 97.2(17) 3_565 3_565
F6A P3A F1A 108(2) 2_665 3_565
F5A P3A F1A 107.5(19) 2_665 3_565
F2A P3A F1A 162(2) . 3_565
F1A P3A F1A 18.6(14) 2_665 3_565
F5A P3A F1A 86(2) . 3_565
F6A P3A F1A 108.6(17) . 3_565
F3A P3A F1A 91(2) . 3_565
F4A P3A F1A 89.8(14) 3_565 3_565
F4A P3A F1A 71.0(16) . 3_565
P3A P3A F2A 75(3) 3_565 3_565
P3A P3A F2A 93(3) 2_665 3_565
F5A P3A F2A 98.4(15) 3_565 3_565
F6A P3A F2A 86.9(19) 2_665 3_565
F5A P3A F2A 63.9(15) 2_665 3_565
F2A P3A F2A 32.4(12) . 3_565
F1A P3A F2A 158(2) 2_665 3_565
F5A P3A F2A 85.1(18) . 3_565
F6A P3A F2A 58.1(14) . 3_565
F3A P3A F2A 97.2(18) . 3_565
F4A P3A F2A 89.1(16) 3_565 3_565
F4A P3A F2A 122.2(16) . 3_565
F1A P3A F2A 164(2) 3_565 3_565
P3A P3A F1A 75.8(10) 3_565 .
P3A P3A F1A 83(3) 2_665 .
F5A P3A F1A 112.2(17) 3_565 .
F6A P3A F1A 116.9(18) 2_665 .
F5A P3A F1A 89.6(19) 2_665 .
F2A P3A F1A 179.3(18) . .
F1A P3A F1A 18.5(14) 2_665 .
F5A P3A F1A 88.8(13) . .
F6A P3A F1A 90.4(13) . .
F3A P3A F1A 88.0(13) . .
F4A P3A F1A 77.3(17) 3_565 .
F4A P3A F1A 89.2(12) . .
F1A P3A F1A 18.4(14) 3_565 .
F2A P3A F1A 147.9(18) 3_565 .
P3A P3A F6A 79(10) 3_565 3_565
P3A P3A F6A 22(10) 2_665 3_565
F5A P3A F6A 95.8(19) 3_565 3_565
F6A P3A F6A 117.8(16) 2_665 3_565
F5A P3A F6A 131(2) 2_665 3_565
F2A P3A F6A 82.1(16) . 3_565
F1A P3A F6A 108.5(19) 2_665 3_565
F5A P3A F6A 22.0(12) . 3_565
F6A P3A F6A 108.6(15) . 3_565
F3A P3A F6A 160.0(18) . 3_565
F4A P3A F6A 165(2) 3_565 3_565
F4A P3A F6A 71.1(15) . 3_565
F1A P3A F6A 89.8(17) 3_565 3_565
F2A P3A F6A 87.3(14) 3_565 3_565
F1A P3A F6A 98.5(19) . 3_565
P3A P3A F2A 80(3) 3_565 2_665
P3A P3A F2A 68.0(11) 2_665 2_665
F5A P3A F2A 91(2) 3_565 2_665
F6A P3A F2A 93.3(14) 2_665 2_665
F5A P3A F2A 93.2(15) 2_665 2_665
F2A P3A F2A 32.1(12) . 2_665
F1A P3A F2A 165(2) 2_665 2_665
F5A P3A F2A 61.2(14) . 2_665
F6A P3A F2A 80.9(18) . 2_665
F3A P3A F2A 121.8(16) . 2_665
F4A P3A F2A 120.8(17) 3_565 2_665
F4A P3A F2A 99.3(18) . 2_665
F1A P3A F2A 147(2) 3_565 2_665
F2A P3A F2A 31.7(12) 3_565 2_665
F1A P3A F2A 148.6(18) . 2_665
F6A P3A F2A 57.1(14) 3_565 2_665
P3A P3A F3A 112(10) 3_565 2_665
P3A P3A F3A 53(10) 2_665 2_665
F5A P3A F3A 66.1(19) 3_565 2_665
F6A P3A F3A 91.3(19) 2_665 2_665
F5A P3A F3A 168(2) 2_665 2_665
F2A P3A F3A 94.1(17) . 2_665
F1A P3A F3A 85.2(15) 2_665 2_665
F5A P3A F3A 57.5(13) . 2_665
F6A P3A F3A 146.4(17) . 2_665
F3A P3A F3A 123.1(15) . 2_665
F4A P3A F3A 151.5(18) 3_565 2_665
F4A P3A F3A 33.2(11) . 2_665
F1A P3A F3A 69.6(15) 3_565 2_665
F2A P3A F3A 116.1(17) 3_565 2_665
F1A P3A F3A 86.2(17) . 2_665
F6A P3A F3A 39.5(11) 3_565 2_665
F2A P3A F3A 84.9(15) 2_665 2_665
P3A P3A F4A 31(10) 3_565 2_665
P3A P3A F4A 32(10) 2_665 2_665
F5A P3A F4A 147(2) 3_565 2_665
F6A P3A F4A 171(2) 2_665 2_665
F5A P3A F4A 87.6(17) 2_665 2_665
F2A P3A F4A 114.3(15) . 2_665
F1A P3A F4A 84.5(13) 2_665 2_665
F5A P3A F4A 32.5(12) . 2_665
F6A P3A F4A 67.3(14) . 2_665
F3A P3A F4A 144.7(17) . 2_665
F4A P3A F4A 112.3(13) 3_565 2_665
F4A P3A F4A 112.2(15) . 2_665
F1A P3A F4A 72.7(19) 3_565 2_665
F2A P3A F4A 93.3(17) 3_565 2_665
F1A P3A F4A 66.4(13) . 2_665
F6A P3A F4A 53.7(16) 3_565 2_665
F2A P3A F4A 82.5(14) 2_665 2_665
F3A P3A F4A 80.9(14) 2_665 2_665
P3A P3A F3A 9(3) 3_565 3_565
P3A P3A F3A 62(10) 2_665 3_565
F5A P3A F3A 178(2) 3_565 3_565
F6A P3A F3A 157(2) 2_665 3_565
F5A P3A F3A 56.9(17) 2_665 3_565
F2A P3A F3A 113.5(15) . 3_565
F1A P3A F3A 84.3(18) 2_665 3_565
F5A P3A F3A 60.2(14) . 3_565
F6A P3A F3A 38.3(12) . 3_565
F3A P3A F3A 117.7(15) . 3_565
F4A P3A F3A 83.2(14) 3_565 3_565
F4A P3A F3A 141.2(16) . 3_565
F1A P3A F3A 81.6(14) 3_565 3_565
F2A P3A F3A 82.7(14) 3_565 3_565
F1A P3A F3A 67.1(13) . 3_565
F6A P3A F3A 82.2(16) 3_565 3_565
F2A P3A F3A 88.6(17) 2_665 3_565
F3A P3A F3A 111.6(13) 2_665 3_565
F4A P3A F3A 30.9(9) 2_665 3_565
F1A F1A F1A 60.01(4) 2_665 3_565
F1A F1A P3A 83.5(13) 2_665 3_565
F1A F1A P3A 85.0(12) 3_565 3_565
F1A F1A P3A 82.2(13) 2_665 2_665
F1A F1A P3A 77.9(13) 3_565 2_665
P3A F1A P3A 7.6(15) 3_565 2_665
F1A F1A P3A 76.5(10) 2_665 .
F1A F1A P3A 79.4(12) 3_565 .
P3A F1A P3A 7.5(15) 3_565 .
P3A F1A P3A 7.5(15) 2_665 .
F2A F2A F2A 60.005(11) 2_665 3_565
F2A F2A F6A 129.7(13) 2_665 2_665
F2A F2A F6A 115(3) 3_565 2_665
F2A F2A P3A 78.1(10) 2_665 .
F2A F2A P3A 76.5(10) 3_565 .
F6A F2A P3A 54.2(13) 2_665 .
F2A F2A P3A 71.2(10) 2_665 2_665
F2A F2A P3A 75.6(10) 3_565 2_665
F6A F2A P3A 60.2(10) 2_665 2_665
P3A F2A P3A 7.5(14) . 2_665
F2A F2A P3A 72.7(10) 2_665 3_565
F2A F2A P3A 69.8(10) 3_565 3_565
F6A F2A P3A 60.9(14) 2_665 3_565
P3A F2A P3A 7.2(14) . 3_565
P3A F2A P3A 7.4(14) 2_665 3_565
F2A F2A F5A 114(2) 2_665 3_565
F2A F2A F5A 124.9(14) 3_565 3_565
F6A F2A F5A 21.9(11) 2_665 3_565
P3A F2A F5A 50.8(13) . 3_565
P3A F2A F5A 54.2(14) 2_665 3_565
P3A F2A F5A 58.0(9) 3_565 3_565
F4A F3A F6A 127(2) 3_565 2_665
F4A F3A F5A 124(2) 3_565 3_565
F6A F3A F5A 17.3(15) 2_665 3_565
F4A F3A P3A 73(2) 3_565 .
F6A F3A P3A 60.2(16) 2_665 .
F5A F3A P3A 51.3(13) 3_565 .
F4A F3A F5A 26.5(14) 3_565 2_665
F6A F3A F5A 101.5(18) 2_665 2_665
F5A F3A F5A 101(2) 3_565 2_665
P3A F3A F5A 53.2(13) . 2_665
F4A F3A P3A 66.7(19) 3_565 3_565
F6A F3A P3A 65.6(12) 2_665 3_565
F5A F3A P3A 57.3(11) 3_565 3_565
P3A F3A P3A 6.1(14) . 3_565
F5A F3A P3A 47.5(15) 2_665 3_565
F4A F3A P3A 72.9(14) 3_565 2_665
F6A F3A P3A 60.6(15) 2_665 2_665
F5A F3A P3A 51.3(17) 3_565 2_665
P3A F3A P3A 1.2(4) . 2_665
F5A F3A P3A 53.7(9) 2_665 2_665
P3A F3A P3A 6.3(13) 3_565 2_665
F3A F4A F5A 127(3) 2_665 3_565
F3A F4A F6A 128(3) 2_665 2_665
F5A F4A F6A 9.1(17) 3_565 2_665
F3A F4A P3A 72.5(19) 2_665 2_665
F5A F4A P3A 65.5(14) 3_565 2_665
F6A F4A P3A 60.9(12) 2_665 2_665
F3A F4A P3A 80(2) 2_665 .
F5A F4A P3A 59.1(19) 3_565 .
F6A F4A P3A 53.9(13) 2_665 .
P3A F4A P3A 7.6(15) 2_665 .
F3A F4A P3A 76.2(14) 2_665 3_565
F5A F4A P3A 63.0(17) 3_565 3_565
F6A F4A P3A 58.0(17) 2_665 3_565
P3A F4A P3A 4.0(13) 2_665 3_565
P3A F4A P3A 4.1(14) . 3_565
F6A F5A F4A 157(4) 3_565 2_665
F6A F5A P3A 82(3) 3_565 2_665
F4A F5A P3A 84(2) 2_665 2_665
F6A F5A P3A 89(3) 3_565 3_565
F4A F5A P3A 78.5(16) 2_665 3_565
P3A F5A P3A 7.4(18) 2_665 3_565
F6A F5A P3A 82(3) 3_565 .
F4A F5A P3A 85(2) 2_665 .
P3A F5A P3A 1.2(9) 2_665 .
P3A F5A P3A 6.9(15) 3_565 .
F6A F5A F3A 33(3) 3_565 2_665
F4A F5A F3A 123(3) 2_665 2_665
P3A F5A F3A 64.4(13) 2_665 2_665
P3A F5A F3A 71.7(19) 3_565 2_665
P3A F5A F3A 65.2(14) . 2_665
F6A F5A F2A 71(3) 3_565 2_665
F4A F5A F2A 118(3) 2_665 2_665
P3A F5A F2A 61.9(13) 2_665 2_665
P3A F5A F2A 61.9(13) 3_565 2_665
P3A F5A F2A 60.8(11) . 2_665
F3A F5A F2A 88.8(15) 2_665 2_665
F6A F5A F3A 148(4) 3_565 3_565
F4A F5A F3A 26.4(15) 2_665 3_565
P3A F5A F3A 66(2) 2_665 3_565
P3A F5A F3A 59.4(12) 3_565 3_565
P3A F5A F3A 66.2(13) . 3_565
F3A F5A F3A 124(2) 2_665 3_565
F2A F5A F3A 92(2) 2_665 3_565
F5A F6A F3A 129(4) 2_665 3_565
F5A F6A P3A 73(2) 2_665 3_565
F3A F6A P3A 76.3(18) 3_565 3_565
F5A F6A F4A 14(3) 2_665 3_565
F3A F6A F4A 115(2) 3_565 3_565
P3A F6A F4A 65.2(13) 3_565 3_565
F5A F6A F2A 87(3) 2_665 3_565
F3A F6A F2A 114(2) 3_565 3_565
P3A F6A F2A 63.4(13) 3_565 3_565
F4A F6A F2A 93.4(16) 3_565 3_565
F5A F6A P3A 69(3) 2_665 .
F3A F6A P3A 81.1(18) 3_565 .
P3A F6A P3A 5.0(16) 3_565 .
F4A F6A P3A 61.4(13) 3_565 .
F2A F6A P3A 61.6(11) 3_565 .
F5A F6A P3A 76(3) 2_665 2_665
F3A F6A P3A 74.8(13) 3_565 2_665
P3A F6A P3A 3.2(14) 3_565 2_665
F4A F6A P3A 68.3(17) 3_565 2_665
F2A F6A P3A 62.0(13) 3_565 2_665
P3A F6A P3A 7.5(14) . 2_665
O1 C1 Pd3 150.4(7) . .
O1 C1 Pd1 128.9(6) . 2_665
Pd3 C1 Pd1 80.1(3) . 2_665
O2 C2 Pd3 145.1(7) . .
O2 C2 Pd1 130.5(7) . .
Pd3 C2 Pd1 84.3(3) . .
O3 C3 Pd2 136.4(6) . .
O3 C3 Pd2 136.9(5) . 3_565
Pd2 C3 Pd2 84.2(3) . 3_565
O3 C3 Pd1 123.8(5) . 3_565
Pd2 C3 Pd1 74.0(2) . 3_565
Pd2 C3 Pd1 73.5(2) 3_565 3_565
C11 C10 C15 120.0 . .
C11 C10 P1 118.6(3) . .
C15 C10 P1 121.3(3) . .
C10 C11 C12 120.0 . .
C10 C11 H11 120.0 . .
C12 C11 H11 120.0 . .
C13 C12 C11 120.0 . .
C13 C12 H12 120.0 . .
C11 C12 H12 120.0 . .
C12 C13 C14 120.0 . .
C12 C13 H13 120.0 . .
C14 C13 H13 120.0 . .
C15 C14 C13 120.0 . .
C15 C14 H14 120.0 . .
C13 C14 H14 120.0 . .
C14 C15 C10 120.0 . .
C14 C15 H15 120.0 . .
C10 C15 H15 120.0 . .
C17 C16 C21 120.0 . .
C17 C16 P1 116.2(3) . .
C21 C16 P1 123.8(3) . .
C18 C17 C16 120.0 . .
C18 C17 H17 120.0 . .
C16 C17 H17 120.0 . .
C17 C18 C19 120.0 . .
C17 C18 H18 120.0 . .
C19 C18 H18 120.0 . .
C20 C19 C18 120.0 . .
C20 C19 H19 120.0 . .
C18 C19 H19 120.0 . .
C21 C20 C19 120.0 . .
C21 C20 H20 120.0 . .
C19 C20 H20 120.0 . .
C20 C21 C16 120.0 . .
C20 C21 H21 120.0 . .
C16 C21 H21 120.0 . .
C23 C22 C27 120.0 . .
C23 C22 P1 122.2(3) . .
C27 C22 P1 117.4(3) . .
C24 C23 C22 120.0 . .
C24 C23 H23 120.0 . .
C22 C23 H23 120.0 . .
C23 C24 C25 120.0 . .
C23 C24 H24 120.0 . .
C25 C24 H24 120.0 . .
C26 C25 C24 120.0 . .
C26 C25 H25 120.0 . .
C24 C25 H25 120.0 . .
C25 C26 C27 120.0 . .
C25 C26 H26 120.0 . .
C27 C26 H26 120.0 . .
C26 C27 C22 120.0 . .
C26 C27 H27 120.0 . .
C22 C27 H27 120.0 . .
C31 C30 C35 120.0 . .
C31 C30 P2 117.5(3) . .
C35 C30 P2 122.5(3) . .
C30 C31 C32 120.0 . .
C30 C31 H31 120.0 . .
C32 C31 H31 120.0 . .
C31 C32 C33 120.0 . .
C31 C32 H32 120.0 . .
C33 C32 H32 120.0 . .
C34 C33 C32 120.0 . .
C34 C33 H33 120.0 . .
C32 C33 H33 120.0 . .
C33 C34 C35 120.0 . .
C33 C34 H34 120.0 . .
C35 C34 H34 120.0 . .
C34 C35 C30 120.0 . .
C34 C35 H35 120.0 . .
C30 C35 H35 120.0 . .
C37 C36 C41 120.0 . .
C37 C36 P2 120.1(3) . .
C41 C36 P2 119.8(3) . .
C38 C37 C36 120.0 . .
C38 C37 H37 120.0 . .
C36 C37 H37 120.0 . .
C37 C38 C39 120.0 . .
C37 C38 H38 120.0 . .
C39 C38 H38 120.0 . .
C40 C39 C38 120.0 . .
C40 C39 H39 120.0 . .
C38 C39 H39 120.0 . .
C41 C40 C39 120.0 . .
C41 C40 H40 120.0 . .
C39 C40 H40 120.0 . .
C40 C41 C36 120.0 . .
C40 C41 H41 120.0 . .
C36 C41 H41 120.0 . .
C43 C42 C47 120.0 . .
C43 C42 P2 122.3(3) . .
C47 C42 P2 117.6(3) . .
C44 C43 C42 120.0 . .
C44 C43 H43 120.0 . .
C42 C43 H43 120.0 . .
C43 C44 C45 120.0 . .
C43 C44 H44 120.0 . .
C45 C44 H44 120.0 . .
C46 C45 C44 120.0 . .
C46 C45 H45 120.0 . .
C44 C45 H45 120.0 . .
C47 C46 C45 120.0 . .
C47 C46 H46 120.0 . .
C45 C46 H46 120.0 . .
C46 C47 C42 120.0 . .
C46 C47 H47 120.0 . .
C42 C47 H47 120.0 . .

loop_
_geom_bond_atom_site_label_1
_geom_bond_atom_site_label_2
_geom_bond_distance
_geom_bond_site_symmetry_2
Tl1 Pd1 2.8307(6) 2_665
Tl1 Pd1 2.8307(6) 3_565
Tl1 Pd1 2.8308(6) .
Tl1 Pd3 3.1474(6) 2_665
Tl1 Pd3 3.1473(6) .
Tl1 Pd3 3.1474(6) 3_565
Pd1 C2 2.090(8) .
Pd1 C1 2.172(8) 3_565
Pd1 C3 2.450(7) 2_665
Pd1 Pd3 2.6836(8) 3_565
Pd1 Pd3 2.7420(7) .
Pd1 Pd2 2.7465(7) 2_665
Pd1 Pd2 2.7467(7) .
Pd1 Pd1 3.0965(9) 3_565
Pd1 Pd1 3.0966(8) 2_665
Pd2 C3 2.091(7) .
Pd2 C3 2.118(7) 2_665
Pd2 P2 2.3339(17) .
Pd2 Pd1 2.7465(7) 3_565
Pd2 Pd2 2.8219(9) 2_665
Pd2 Pd2 2.8220(8) 3_565
Pd3 C1 1.991(7) .
Pd3 C2 1.996(9) .
Pd3 P1 2.336(2) .
Pd3 Pd1 2.6836(8) 2_665
P1 C10 1.811(4) .
P1 C16 1.822(4) .
P1 C22 1.834(4) .
P2 C36 1.827(4) .
P2 C30 1.833(4) .
P2 C42 1.846(4) .
O51 C54 1.467(10) .
O51 C51 1.467(10) .
C51 C52 1.525(12) .
C51 H51A 0.9900 .
C51 H51B 0.9900 .
C52 C53 1.529(13) .
C52 H52A 0.9900 .
C52 H52B 0.9900 .
C53 C54 1.533(13) .
C53 H53A 0.9900 .
C53 H53B 0.9900 .
C54 H54A 0.9900 .
C54 H54B 0.9900 .
C71 Cl2 1.731(19) .
C71 Cl1 1.77(2) .
C71 H71A 0.9900 .
C71 H71B 0.9900 .
P3 F5 1.547(19) .
P3 F5 1.547(19) 2_665
P3 F5 1.547(19) 3_565
P3 F6 1.580(19) 3_565
P3 F6 1.580(19) .
P3 F6 1.580(19) 2_665
P3 F4 1.583(18) 2_665
P3 F4 1.583(19) .
P3 F4 1.583(18) 3_565
P3 F1 1.594(18) .
P3 F1 1.594(18) 3_565
P3 F1 1.594(18) 2_665
P3 F3 1.615(19) 3_565
P3 F3 1.615(19) 2_665
P3 F3 1.615(19) .
P3 F2 1.619(18) 2_665
P3 F2 1.619(18) 3_565
P3 F2 1.619(18) .
F1 F3 0.56(4) 3_565
F1 F4 0.62(4) 2_665
F2 F6 0.50(5) 2_665
F2 F5 0.51(4) 3_565
F3 F4 0.38(4) 3_565
F3 F1 0.56(4) 2_665
F4 F3 0.38(4) 2_665
F4 F1 0.62(4) 3_565
F5 F6 0.26(4) 3_565
F5 F2 0.51(4) 2_665
F6 F5 0.26(4) 2_665
F6 F2 0.50(5) 3_565
P3A P3A 0.21(4) 3_565
P3A P3A 0.21(4) 2_665
P3A F5A 1.37(3) 3_565
P3A F6A 1.42(3) 2_665
P3A F5A 1.48(4) 2_665
P3A F2A 1.565(18) .
P3A F1A 1.572(17) 2_665
P3A F5A 1.58(2) .
P3A F6A 1.59(2) .
P3A F3A 1.59(2) .
P3A F4A 1.59(3) 3_565
P3A F4A 1.59(2) .
P3A F1A 1.597(18) 3_565
P3A F2A 1.61(2) 3_565
P3A F1A 1.610(17) .
P3A F6A 1.61(4) 3_565
P3A F2A 1.63(2) 2_665
P3A F3A 1.71(4) 2_665
P3A F4A 1.77(3) 2_665
P3A F3A 1.80(3) 3_565
F1A F1A 0.51(4) 2_665
F1A F1A 0.51(4) 3_565
F1A P3A 1.572(17) 3_565
F1A P3A 1.597(18) 2_665
F2A F2A 0.88(3) 2_665
F2A F2A 0.88(3) 3_565
F2A F6A 1.55(3) 2_665
F2A P3A 1.61(2) 2_665
F2A P3A 1.63(2) 3_565
F2A F5A 1.64(3) 3_565
F3A F4A 0.95(3) 3_565
F3A F6A 1.13(3) 2_665
F3A F5A 1.59(3) 3_565
F3A F5A 1.71(3) 2_665
F3A P3A 1.71(4) 3_565
F3A P3A 1.80(3) 2_665
F4A F3A 0.95(3) 2_665
F4A F5A 0.95(3) 3_565
F4A F6A 1.53(3) 2_665
F4A P3A 1.59(3) 2_665
F4A P3A 1.77(3) 3_565
F5A F6A 0.61(3) 3_565
F5A F4A 0.95(3) 2_665
F5A P3A 1.37(3) 2_665
F5A P3A 1.48(4) 3_565
F5A F3A 1.59(3) 2_665
F5A F2A 1.64(3) 2_665
F5A F3A 1.71(3) 3_565
F6A F5A 0.61(3) 2_665
F6A F3A 1.13(3) 3_565
F6A P3A 1.42(3) 3_565
F6A F4A 1.53(3) 3_565
F6A F2A 1.55(3) 3_565
F6A P3A 1.61(4) 2_665
O1 C1 1.152(9) .
O2 C2 1.151(10) .
O3 C3 1.150(9) .
C1 Pd1 2.172(8) 2_665
C3 Pd2 2.118(7) 3_565
C3 Pd1 2.450(7) 3_565
C10 C11 1.3900 .
C10 C15 1.3900 .
C11 C12 1.3900 .
C11 H11 0.9500 .
C12 C13 1.3900 .
C12 H12 0.9500 .
C13 C14 1.3900 .
C13 H13 0.9500 .
C14 C15 1.3900 .
C14 H14 0.9500 .
C15 H15 0.9500 .
C16 C17 1.3900 .
C16 C21 1.3900 .
C17 C18 1.3900 .
C17 H17 0.9500 .
C18 C19 1.3900 .
C18 H18 0.9500 .
C19 C20 1.3900 .
C19 H19 0.9500 .
C20 C21 1.3900 .
C20 H20 0.9500 .
C21 H21 0.9500 .
C22 C23 1.3900 .
C22 C27 1.3900 .
C23 C24 1.3900 .
C23 H23 0.9500 .
C24 C25 1.3900 .
C24 H24 0.9500 .
C25 C26 1.3900 .
C25 H25 0.9500 .
C26 C27 1.3900 .
C26 H26 0.9500 .
C27 H27 0.9500 .
C30 C31 1.3900 .
C30 C35 1.3900 .
C31 C32 1.3900 .
C31 H31 0.9500 .
C32 C33 1.3900 .
C32 H32 0.9500 .
C33 C34 1.3900 .
C33 H33 0.9500 .
C34 C35 1.3900 .
C34 H34 0.9500 .
C35 H35 0.9500 .
C36 C37 1.3900 .
C36 C41 1.3900 .
C37 C38 1.3900 .
C37 H37 0.9500 .
C38 C39 1.3900 .
C38 H38 0.9500 .
C39 C40 1.3900 .
C39 H39 0.9500 .
C40 C41 1.3900 .
C40 H40 0.9500 .
C41 H41 0.9500 .
C42 C43 1.3900 .
C42 C47 1.3900 .
C43 C44 1.3900 .
C43 H43 0.9500 .
C44 C45 1.3900 .
C44 H44 0.9500 .
C45 C46 1.3900 .
C45 H45 0.9500 .
C46 C47 1.3900 .
C46 H46 0.9500 .
C47 H47 0.9500 .

loop_
_geom_torsion_atom_site_label_1
_geom_torsion_atom_site_label_2
_geom_torsion_atom_site_label_3
_geom_torsion_atom_site_label_4
_geom_torsion
_geom_torsion_site_symmetry_1
_geom_torsion_site_symmetry_4
Pd1 Tl1 Pd1 C2 -88.7(3) 2_665 .
Pd1 Tl1 Pd1 C2 -162.1(3) 3_565 .
Pd3 Tl1 Pd1 C2 -126.4(3) 2_665 .
Pd3 Tl1 Pd1 C2 -28.3(3) . .
Pd3 Tl1 Pd1 C2 135.8(3) 3_565 .
Pd1 Tl1 Pd1 C1 178.8(2) 2_665 3_565
Pd1 Tl1 Pd1 C1 105.4(2) 3_565 3_565
Pd3 Tl1 Pd1 C1 141.1(2) 2_665 3_565
Pd3 Tl1 Pd1 C1 -120.8(2) . 3_565
Pd3 Tl1 Pd1 C1 43.3(2) 3_565 3_565
Pd1 Tl1 Pd1 C3 35.6(4) 2_665 2_665
Pd1 Tl1 Pd1 C3 -37.7(4) 3_565 2_665
Pd3 Tl1 Pd1 C3 -2.0(4) 2_665 2_665
Pd3 Tl1 Pd1 C3 96.0(4) . 2_665
Pd3 Tl1 Pd1 C3 -99.8(4) 3_565 2_665
Pd1 Tl1 Pd1 Pd3 135.469(19) 2_665 3_565
Pd1 Tl1 Pd1 Pd3 62.12(2) 3_565 3_565
Pd3 Tl1 Pd1 Pd3 97.826(11) 2_665 3_565
Pd3 Tl1 Pd1 Pd3 -164.10(2) . 3_565
Pd1 Tl1 Pd1 Pd3 -60.43(2) 2_665 .
Pd1 Tl1 Pd1 Pd3 -133.78(2) 3_565 .
Pd3 Tl1 Pd1 Pd3 -98.070(11) 2_665 .
Pd3 Tl1 Pd1 Pd3 164.10(2) 3_565 .
Pd1 Tl1 Pd1 Pd2 2.902(17) 2_665 2_665
Pd1 Tl1 Pd1 Pd2 -70.446(12) 3_565 2_665
Pd3 Tl1 Pd1 Pd2 -34.74(2) 2_665 2_665
Pd3 Tl1 Pd1 Pd2 63.33(2) . 2_665
Pd3 Tl1 Pd1 Pd2 -132.57(3) 3_565 2_665
Pd1 Tl1 Pd1 Pd2 70.444(12) 2_665 .
Pd1 Tl1 Pd1 Pd2 -2.903(17) 3_565 .
Pd3 Tl1 Pd1 Pd2 32.80(2) 2_665 .
Pd3 Tl1 Pd1 Pd2 130.87(3) . .
Pd3 Tl1 Pd1 Pd2 -65.02(2) 3_565 .
Pd1 Tl1 Pd1 Pd1 73.348(9) 2_665 3_565
Pd3 Tl1 Pd1 Pd1 35.70(2) 2_665 3_565
Pd3 Tl1 Pd1 Pd1 133.78(2) . 3_565
Pd3 Tl1 Pd1 Pd1 -62.12(2) 3_565 3_565
Pd1 Tl1 Pd1 Pd1 -73.348(9) 3_565 2_665
Pd3 Tl1 Pd1 Pd1 -37.64(2) 2_665 2_665
Pd3 Tl1 Pd1 Pd1 60.43(2) . 2_665
Pd3 Tl1 Pd1 Pd1 -135.469(19) 3_565 2_665
C2 Pd1 Pd2 C3 136.6(4) . .
C1 Pd1 Pd2 C3 -110.8(3) 3_565 .
C3 Pd1 Pd2 C3 146.8(3) 2_665 .
Pd3 Pd1 Pd2 C3 -74.5(2) 3_565 .
Pd3 Pd1 Pd2 C3 68.1(2) . .
Pd2 Pd1 Pd2 C3 90.7(2) 2_665 .
Tl1 Pd1 Pd2 C3 -13.7(2) . .
Pd1 Pd1 Pd2 C3 -16.6(2) 3_565 .
Pd1 Pd1 Pd2 C3 38.5(2) 2_665 .
C2 Pd1 Pd2 C3 -10.2(4) . 2_665
C1 Pd1 Pd2 C3 102.5(3) 3_565 2_665
Pd3 Pd1 Pd2 C3 138.7(2) 3_565 2_665
Pd3 Pd1 Pd2 C3 -78.7(2) . 2_665
Pd2 Pd1 Pd2 C3 -56.1(2) 2_665 2_665
Tl1 Pd1 Pd2 C3 -160.4(2) . 2_665
Pd1 Pd1 Pd2 C3 -163.4(2) 3_565 2_665
Pd1 Pd1 Pd2 C3 -108.3(2) 2_665 2_665
C2 Pd1 Pd2 P2 -76.8(4) . .
C1 Pd1 Pd2 P2 35.9(2) 3_565 .
C3 Pd1 Pd2 P2 -66.6(2) 2_665 .
Pd3 Pd1 Pd2 P2 72.16(7) 3_565 .
Pd3 Pd1 Pd2 P2 -145.24(7) . .
Pd2 Pd1 Pd2 P2 -122.67(7) 2_665 .
Tl1 Pd1 Pd2 P2 132.99(6) . .
Pd1 Pd1 Pd2 P2 130.05(7) 3_565 .
Pd1 Pd1 Pd2 P2 -174.83(6) 2_665 .
C2 Pd1 Pd2 Pd1 153.2(4) . 3_565
C1 Pd1 Pd2 Pd1 -94.2(2) 3_565 3_565
C3 Pd1 Pd2 Pd1 163.4(2) 2_665 3_565
Pd3 Pd1 Pd2 Pd1 -57.89(2) 3_565 3_565
Pd3 Pd1 Pd2 Pd1 84.71(3) . 3_565
Pd2 Pd1 Pd2 Pd1 107.28(2) 2_665 3_565
Tl1 Pd1 Pd2 Pd1 2.943(17) . 3_565
Pd1 Pd1 Pd2 Pd1 55.114(8) 2_665 3_565
C2 Pd1 Pd2 Pd2 45.9(4) . 2_665
C1 Pd1 Pd2 Pd2 158.6(2) 3_565 2_665
C3 Pd1 Pd2 Pd2 56.1(2) 2_665 2_665
Pd3 Pd1 Pd2 Pd2 -165.17(2) 3_565 2_665
Pd3 Pd1 Pd2 Pd2 -22.57(3) . 2_665
Tl1 Pd1 Pd2 Pd2 -104.33(2) . 2_665
Pd1 Pd1 Pd2 Pd2 -107.28(2) 3_565 2_665
Pd1 Pd1 Pd2 Pd2 -52.163(19) 2_665 2_665
C2 Pd1 Pd2 Pd2 98.0(4) . 3_565
C1 Pd1 Pd2 Pd2 -149.3(2) 3_565 3_565
C3 Pd1 Pd2 Pd2 108.2(2) 2_665 3_565
Pd3 Pd1 Pd2 Pd2 -113.01(2) 3_565 3_565
Pd3 Pd1 Pd2 Pd2 29.59(4) . 3_565
Pd2 Pd1 Pd2 Pd2 52.156(8) 2_665 3_565
Tl1 Pd1 Pd2 Pd2 -52.18(2) . 3_565
Pd1 Pd1 Pd2 Pd2 -55.12(2) 3_565 3_565
Pd1 Pd1 Pd2 Pd2 -0.007(19) 2_665 3_565
C2 Pd1 Pd3 C1 -161.7(4) . .
C1 Pd1 Pd3 C1 135.0(4) 3_565 .
C3 Pd1 Pd3 C1 -95.0(3) 2_665 .
Pd3 Pd1 Pd3 C1 78.8(3) 3_565 .
Pd2 Pd1 Pd3 C1 -64.2(3) 2_665 .
Pd2 Pd1 Pd3 C1 -43.7(3) . .
Tl1 Pd1 Pd3 C1 57.4(3) . .
Pd1 Pd1 Pd3 C1 17.3(3) 3_565 .
Pd1 Pd1 Pd3 C1 -6.3(3) 2_665 .
C1 Pd1 Pd3 C2 -63.3(4) 3_565 .
C3 Pd1 Pd3 C2 66.7(4) 2_665 .
Pd3 Pd1 Pd3 C2 -119.5(3) 3_565 .
Pd2 Pd1 Pd3 C2 97.5(3) 2_665 .
Pd2 Pd1 Pd3 C2 117.9(3) . .
Tl1 Pd1 Pd3 C2 -141.0(3) . .
Pd1 Pd1 Pd3 C2 179.0(3) 3_565 .
Pd1 Pd1 Pd3 C2 155.3(3) 2_665 .
C2 Pd1 Pd3 P1 47.1(3) . .
C1 Pd1 Pd3 P1 -16.2(2) 3_565 .
C3 Pd1 Pd3 P1 113.78(19) 2_665 .
Pd3 Pd1 Pd3 P1 -72.41(7) 3_565 .
Pd2 Pd1 Pd3 P1 144.60(7) 2_665 .
Pd2 Pd1 Pd3 P1 165.04(7) . .
Tl1 Pd1 Pd3 P1 -93.88(7) . .
Pd1 Pd1 Pd3 P1 -133.91(7) 3_565 .
Pd1 Pd1 Pd3 P1 -157.57(7) 2_665 .
C2 Pd1 Pd3 Pd1 -155.3(3) . 2_665
C1 Pd1 Pd3 Pd1 141.4(2) 3_565 2_665
C3 Pd1 Pd3 Pd1 -88.65(18) 2_665 2_665
Pd3 Pd1 Pd3 Pd1 85.16(3) 3_565 2_665
Pd2 Pd1 Pd3 Pd1 -57.831(18) 2_665 2_665
Pd2 Pd1 Pd3 Pd1 -37.39(4) . 2_665
Tl1 Pd1 Pd3 Pd1 63.688(15) . 2_665
Pd1 Pd1 Pd3 Pd1 23.660(16) 3_565 2_665
C2 Pd1 Pd3 Tl1 141.0(3) . .
C1 Pd1 Pd3 Tl1 77.7(2) 3_565 .
C3 Pd1 Pd3 Tl1 -152.34(18) 2_665 .
Pd3 Pd1 Pd3 Tl1 21.48(3) 3_565 .
Pd2 Pd1 Pd3 Tl1 -121.519(19) 2_665 .
Pd2 Pd1 Pd3 Tl1 -101.08(3) . .
Pd1 Pd1 Pd3 Tl1 -40.027(13) 3_565 .
Pd1 Pd1 Pd3 Tl1 -63.688(15) 2_665 .
Pd1 Tl1 Pd3 C1 -48.7(2) 2_665 .
Pd1 Tl1 Pd3 C1 -90.7(2) 3_565 .
Pd1 Tl1 Pd3 C1 -134.3(2) . .
Pd3 Tl1 Pd3 C1 -35.4(2) 2_665 .
Pd3 Tl1 Pd3 C1 -147.4(2) 3_565 .
Pd1 Tl1 Pd3 C2 114.4(2) 2_665 .
Pd1 Tl1 Pd3 C2 72.4(2) 3_565 .
Pd1 Tl1 Pd3 C2 28.8(2) . .
Pd3 Tl1 Pd3 C2 127.7(2) 2_665 .
Pd3 Tl1 Pd3 C2 15.7(2) 3_565 .
Pd1 Tl1 Pd3 P1 -152.39(6) 2_665 .
Pd1 Tl1 Pd3 P1 165.62(6) 3_565 .
Pd1 Tl1 Pd3 P1 122.09(6) . .
Pd3 Tl1 Pd3 P1 -139.02(6) 2_665 .
Pd3 Tl1 Pd3 P1 108.94(6) 3_565 .
Pd1 Tl1 Pd3 Pd1 -41.99(2) 3_565 2_665
Pd1 Tl1 Pd3 Pd1 -85.52(3) . 2_665
Pd3 Tl1 Pd3 Pd1 13.36(2) 2_665 2_665
Pd3 Tl1 Pd3 Pd1 -98.669(18) 3_565 2_665
Pd1 Tl1 Pd3 Pd1 85.52(3) 2_665 .
Pd1 Tl1 Pd3 Pd1 43.53(2) 3_565 .
Pd3 Tl1 Pd3 Pd1 98.886(18) 2_665 .
Pd3 Tl1 Pd3 Pd1 -13.15(2) 3_565 .
C1 Pd3 P1 C10 102.7(3) . .
C2 Pd3 P1 C10 -68.4(3) . .
Pd1 Pd3 P1 C10 131.4(2) 2_665 .
Pd1 Pd3 P1 C10 -102.2(2) . .
Tl1 Pd3 P1 C10 -167.0(2) . .
C1 Pd3 P1 C16 -18.4(3) . .
C2 Pd3 P1 C16 170.4(3) . .
Pd1 Pd3 P1 C16 10.3(3) 2_665 .
Pd1 Pd3 P1 C16 136.7(2) . .
Tl1 Pd3 P1 C16 71.8(2) . .
C1 Pd3 P1 C22 -138.3(3) . .
C2 Pd3 P1 C22 50.6(3) . .
Pd1 Pd3 P1 C22 -109.6(2) 2_665 .
Pd1 Pd3 P1 C22 16.8(2) . .
Tl1 Pd3 P1 C22 -48.03(19) . .
C3 Pd2 P2 C36 12.0(3) . .
C3 Pd2 P2 C36 167.0(3) 2_665 .
Pd1 Pd2 P2 C36 -42.7(2) 3_565 .
Pd1 Pd2 P2 C36 -141.07(18) . .
Pd2 Pd2 P2 C36 136.54(18) 2_665 .
Pd2 Pd2 P2 C36 46.5(2) 3_565 .
C3 Pd2 P2 C30 -106.6(3) . .
C3 Pd2 P2 C30 48.3(3) 2_665 .
Pd1 Pd2 P2 C30 -161.34(19) 3_565 .
Pd1 Pd2 P2 C30 100.3(2) . .
Pd2 Pd2 P2 C30 17.9(2) 2_665 .
Pd2 Pd2 P2 C30 -72.2(2) 3_565 .
C3 Pd2 P2 C42 134.6(3) . .
C3 Pd2 P2 C42 -70.4(3) 2_665 .
Pd1 Pd2 P2 C42 79.9(2) 3_565 .
Pd1 Pd2 P2 C42 -18.5(2) . .
Pd2 Pd2 P2 C42 -100.9(2) 2_665 .
Pd2 Pd2 P2 C42 169.0(2) 3_565 .
C54 O51 C51 C52 20(2) . .
O51 C51 C52 C53 10(2) . .
C51 C52 C53 C54 -35(2) . .
C51 O51 C54 C53 -41.4(19) . .
C52 C53 C54 O51 47.3(19) . .
F5 P3 F1 F3 61(5) . 3_565
F5 P3 F1 F3 -38(7) 2_665 3_565
F5 P3 F1 F3 -177(4) 3_565 3_565
F6 P3 F1 F3 69(6) 3_565 3_565
F6 P3 F1 F3 -31(5) . 3_565
F6 P3 F1 F3 -150(4) 2_665 3_565
F4 P3 F1 F3 38(3) 2_665 3_565
F4 P3 F1 F3 152(5) . 3_565
F4 P3 F1 F3 -108(6) 3_565 3_565
F1 P3 F1 F3 157(7) 3_565 3_565
F1 P3 F1 F3 -128(7) 2_665 3_565
F3 P3 F1 F3 142(6) 2_665 3_565
F3 P3 F1 F3 -120(5) . 3_565
F2 P3 F1 F3 57(7) 2_665 3_565
F2 P3 F1 F3 -21(7) 3_565 3_565
F2 P3 F1 F3 -111(16) . 3_565
F5 P3 F1 F4 23(5) . 2_665
F5 P3 F1 F4 -75(6) 2_665 2_665
F5 P3 F1 F4 146(4) 3_565 2_665
F6 P3 F1 F4 32(6) 3_565 2_665
F6 P3 F1 F4 -68(5) . 2_665
F6 P3 F1 F4 172(4) 2_665 2_665
F4 P3 F1 F4 114(4) . 2_665
F4 P3 F1 F4 -146(6) 3_565 2_665
F1 P3 F1 F4 120(7) 3_565 2_665
F1 P3 F1 F4 -165(7) 2_665 2_665
F3 P3 F1 F4 -38(3) 3_565 2_665
F3 P3 F1 F4 104(6) 2_665 2_665
F3 P3 F1 F4 -158(4) . 2_665
F2 P3 F1 F4 20(6) 2_665 2_665
F2 P3 F1 F4 -59(6) 3_565 2_665
F2 P3 F1 F4 -148(15) . 2_665
F5 P3 F2 F6 140(6) . 2_665
F5 P3 F2 F6 -122(7) 2_665 2_665
F5 P3 F2 F6 30(4) 3_565 2_665
F6 P3 F2 F6 132(6) 3_565 2_665
F6 P3 F2 F6 -128(5) . 2_665
F4 P3 F2 F6 171(5) 2_665 2_665
F4 P3 F2 F6 49(6) . 2_665
F4 P3 F2 F6 -51(7) 3_565 2_665
F1 P3 F2 F6 -48(18) . 2_665
F1 P3 F2 F6 42(7) 3_565 2_665
F1 P3 F2 F6 -32(7) 2_665 2_665
F3 P3 F2 F6 -146(4) 3_565 2_665
F3 P3 F2 F6 59(7) 2_665 2_665
F3 P3 F2 F6 -39(6) . 2_665
F2 P3 F2 F6 143(8) 2_665 2_665
F2 P3 F2 F6 -139(7) 3_565 2_665
F5 P3 F2 F5 110(6) . 3_565
F5 P3 F2 F5 -152(8) 2_665 3_565
F6 P3 F2 F5 101(7) 3_565 3_565
F6 P3 F2 F5 -159(6) . 3_565
F6 P3 F2 F5 -30(4) 2_665 3_565
F4 P3 F2 F5 140(4) 2_665 3_565
F4 P3 F2 F5 19(6) . 3_565
F4 P3 F2 F5 -81(7) 3_565 3_565
F1 P3 F2 F5 -79(18) . 3_565
F1 P3 F2 F5 11(8) 3_565 3_565
F1 P3 F2 F5 -62(8) 2_665 3_565
F3 P3 F2 F5 -176(5) 3_565 3_565
F3 P3 F2 F5 28(8) 2_665 3_565
F3 P3 F2 F5 -69(6) . 3_565
F2 P3 F2 F5 113(8) 2_665 3_565
F2 P3 F2 F5 -170(8) 3_565 3_565
F5 P3 F3 F4 173(100) . 3_565
F5 P3 F3 F4 -35(10) 2_665 3_565
F5 P3 F3 F4 -135(12) 3_565 3_565
F4 P3 F3 F4 53(10) 2_665 3_565
F4 P3 F3 F4 153(12) . 3_565
F1 P3 F3 F4 62(12) . 3_565
F1 P3 F3 F4 131(12) 3_565 3_565
F1 P3 F3 F4 83(7) 2_665 3_565
F3 P3 F3 F4 45(12) 3_565 3_565
F3 P3 F3 F4 144(10) 2_665 3_565
F2 P3 F3 F4 -111(7) 2_665 3_565
F2 P3 F3 F4 -44(12) 3_565 3_565
F2 P3 F3 F4 -117(12) . 3_565
F5 P3 F3 F1 90(81) . 2_665
F5 P3 F3 F1 -118(5) 2_665 2_665
F5 P3 F3 F1 142(7) 3_565 2_665
F6 P3 F3 F1 96(12) 3_565 2_665
F6 P3 F3 F1 -112(7) . 2_665
F6 P3 F3 F1 148(6) 2_665 2_665
F4 P3 F3 F1 -30(5) 2_665 2_665
F4 P3 F3 F1 70(7) . 2_665
F4 P3 F3 F1 -83(7) 3_565 2_665
F1 P3 F3 F1 -21(7) . 2_665
F1 P3 F3 F1 49(7) 3_565 2_665
F3 P3 F3 F1 -38(7) 3_565 2_665
F3 P3 F3 F1 61(5) 2_665 2_665
F2 P3 F3 F1 166(4) 2_665 2_665
F2 P3 F3 F1 -127(7) 3_565 2_665
F2 P3 F3 F1 160(6) . 2_665
F6 P3 F4 F3 49(10) 3_565 2_665
F6 P3 F4 F3 -176(100) . 2_665
F6 P3 F4 F3 151(12) 2_665 2_665
F4 P3 F4 F3 -27(12) 2_665 2_665
F4 P3 F4 F3 -130(10) 3_565 2_665
F1 P3 F4 F3 -48(12) . 2_665
F1 P3 F4 F3 -62(7) 3_565 2_665
F1 P3 F4 F3 -117(12) 2_665 2_665
F3 P3 F4 F3 -38(10) 3_565 2_665
F3 P3 F4 F3 -136(12) . 2_665
F2 P3 F4 F3 63(12) 2_665 2_665
F2 P3 F4 F3 110(8) 3_565 2_665
F2 P3 F4 F3 137(12) . 2_665
F5 P3 F4 F1 106(6) . 3_565
F5 P3 F4 F1 -118(10) 2_665 3_565
F5 P3 F4 F1 -155(5) 3_565 3_565
F6 P3 F4 F1 111(5) 3_565 3_565
F6 P3 F4 F1 -114(31) . 3_565
F6 P3 F4 F1 -148(6) 2_665 3_565
F4 P3 F4 F1 35(6) 2_665 3_565
F4 P3 F4 F1 -68(4) 3_565 3_565
F1 P3 F4 F1 14(6) . 3_565
F1 P3 F4 F1 -55(6) 2_665 3_565
F3 P3 F4 F1 24(5) 3_565 3_565
F3 P3 F4 F1 62(7) 2_665 3_565
F3 P3 F4 F1 -74(6) . 3_565
F2 P3 F4 F1 125(6) 2_665 3_565
F2 P3 F4 F1 172(4) 3_565 3_565
F2 P3 F4 F1 -161(6) . 3_565
F5 P3 F5 F6 -145(16) 2_665 3_565
F5 P3 F5 F6 -45(19) 3_565 3_565
F6 P3 F5 F6 -152(19) . 3_565
F6 P3 F5 F6 -51(17) 2_665 3_565
F1 P3 F5 F6 118(18) . 3_565
F1 P3 F5 F6 48(18) 3_565 3_565
F1 P3 F5 F6 93(14) 2_665 3_565
F3 P3 F5 F6 135(19) 3_565 3_565
F3 P3 F5 F6 36(17) 2_665 3_565
F3 P3 F5 F6 6(88) . 3_565
F2 P3 F5 F6 -73(13) 2_665 3_565
F2 P3 F5 F6 -136(19) 3_565 3_565
F2 P3 F5 F6 -63(19) . 3_565
F5 P3 F5 F2 -72(6) 2_665 2_665
F5 P3 F5 F2 28(8) 3_565 2_665
F6 P3 F5 F2 73(13) 3_565 2_665
F6 P3 F5 F2 -79(8) . 2_665
F6 P3 F5 F2 22(6) 2_665 2_665
F4 P3 F5 F2 -160(7) 2_665 2_665
F4 P3 F5 F2 99(8) . 2_665
F4 P3 F5 F2 -108(10) 3_565 2_665
F1 P3 F5 F2 -169(7) . 2_665
F1 P3 F5 F2 121(8) 3_565 2_665
F1 P3 F5 F2 166(4) 2_665 2_665
F3 P3 F5 F2 -152(8) 3_565 2_665
F3 P3 F5 F2 109(6) 2_665 2_665
F3 P3 F5 F2 79(82) . 2_665
F2 P3 F5 F2 -64(8) 3_565 2_665
F2 P3 F5 F2 10(8) . 2_665
F5 P3 F6 F5 135(19) . 2_665
F5 P3 F6 F5 36(17) 3_565 2_665
F6 P3 F6 F5 131(16) 3_565 2_665
F6 P3 F6 F5 29(19) 2_665 2_665
F4 P3 F6 F5 -153(19) 2_665 2_665
F4 P3 F6 F5 -4(40) . 2_665
F4 P3 F6 F5 -51(17) 3_565 2_665
F1 P3 F6 F5 -132(19) . 2_665
F1 P3 F6 F5 -112(14) 3_565 2_665
F1 P3 F6 F5 -63(19) 2_665 2_665
F2 P3 F6 F5 117(18) 2_665 2_665
F2 P3 F6 F5 78(13) 3_565 2_665
F2 P3 F6 F5 43(19) . 2_665
F5 P3 F6 F2 57(7) . 3_565
F5 P3 F6 F2 -78(13) 2_665 3_565
F5 P3 F6 F2 -42(6) 3_565 3_565
F6 P3 F6 F2 53(5) 3_565 3_565
F6 P3 F6 F2 -49(7) 2_665 3_565
F4 P3 F6 F2 128(7) 2_665 3_565
F4 P3 F6 F2 -82(33) . 3_565
F4 P3 F6 F2 -129(6) 3_565 3_565
F1 P3 F6 F2 150(7) . 3_565
F1 P3 F6 F2 170(4) 3_565 3_565
F1 P3 F6 F2 -141(7) 2_665 3_565
F3 P3 F6 F2 139(6) 3_565 3_565
F3 P3 F6 F2 103(12) 2_665 3_565
F3 P3 F6 F2 -122(7) . 3_565
F2 P3 F6 F2 39(7) 2_665 3_565
F2 P3 F6 F2 -35(7) . 3_565
P3A P3A F1A F1A 160(15) 3_565 2_665
P3A P3A F1A F1A -139(15) 2_665 2_665
F5A P3A F1A F1A -24(7) 3_565 2_665
F6A P3A F1A F1A 3(7) 2_665 2_665
F5A P3A F1A F1A 104(7) 2_665 2_665
F2A P3A F1A F1A 22(100) . 2_665
F5A P3A F1A F1A -144(7) . 2_665
F6A P3A F1A F1A 127(7) . 2_665
F3A P3A F1A F1A 37(7) . 2_665
F4A P3A F1A F1A 70(7) 3_565 2_665
F4A P3A F1A F1A -53(7) . 2_665
F1A P3A F1A F1A -61.4(3) 3_565 2_665
F2A P3A F1A F1A 137(7) 3_565 2_665
F6A P3A F1A F1A -124(7) 3_565 2_665
F2A P3A F1A F1A -160(7) 2_665 2_665
F3A P3A F1A F1A -86(7) 2_665 2_665
F4A P3A F1A F1A -168(7) 2_665 2_665
F3A P3A F1A F1A 158(7) 3_565 2_665
P3A P3A F1A F1A -138(15) 3_565 3_565
P3A P3A F1A F1A -78(15) 2_665 3_565
F5A P3A F1A F1A 37(7) 3_565 3_565
F6A P3A F1A F1A 65(7) 2_665 3_565
F5A P3A F1A F1A 166(7) 2_665 3_565
F2A P3A F1A F1A 83(100) . 3_565
F1A P3A F1A F1A 61.4(3) 2_665 3_565
F5A P3A F1A F1A -82(7) . 3_565
F6A P3A F1A F1A -172(7) . 3_565
F3A P3A F1A F1A 98(7) . 3_565
F4A P3A F1A F1A 132(7) 3_565 3_565
F4A P3A F1A F1A 8(7) . 3_565
F2A P3A F1A F1A -161(7) 3_565 3_565
F6A P3A F1A F1A -63(7) 3_565 3_565
F2A P3A F1A F1A -99(7) 2_665 3_565
F3A P3A F1A F1A -25(6) 2_665 3_565
F4A P3A F1A F1A -107(7) 2_665 3_565
F3A P3A F1A F1A -140(7) 3_565 3_565
P3A P3A F1A P3A 60.8(5) 2_665 3_565
F5A P3A F1A P3A 176(13) 3_565 3_565
F6A P3A F1A P3A -157(13) 2_665 3_565
F5A P3A F1A P3A -56(12) 2_665 3_565
F2A P3A F1A P3A -139(100) . 3_565
F1A P3A F1A P3A -160(15) 2_665 3_565
F5A P3A F1A P3A 56(11) . 3_565
F6A P3A F1A P3A -33(12) . 3_565
F3A P3A F1A P3A -123(12) . 3_565
F4A P3A F1A P3A -90(12) 3_565 3_565
F4A P3A F1A P3A 147(12) . 3_565
F1A P3A F1A P3A 138(15) 3_565 3_565
C2 Pd3 C1 O1 123.2(14) . .
P1 Pd3 C1 O1 -25.0(14) . .
Pd1 Pd3 C1 O1 170.5(15) 2_665 .
Pd1 Pd3 C1 O1 177.9(12) . .
Tl1 Pd3 C1 O1 -136.9(14) . .
C2 Pd3 C1 Pd1 -47.2(11) . 2_665
P1 Pd3 C1 Pd1 164.48(12) . 2_665
Pd1 Pd3 C1 Pd1 7.4(3) . 2_665
Tl1 Pd3 C1 Pd1 52.59(15) . 2_665
C1 Pd3 C2 O2 -109.5(14) . .
P1 Pd3 C2 O2 39.9(13) . .
Pd1 Pd3 C2 O2 -149.7(12) 2_665 .
Pd1 Pd3 C2 O2 -175.2(15) . .
Tl1 Pd3 C2 O2 152.6(13) . .
C1 Pd3 C2 Pd1 65.7(11) . .
P1 Pd3 C2 Pd1 -144.9(2) . .
Pd1 Pd3 C2 Pd1 25.5(3) 2_665 .
Tl1 Pd3 C2 Pd1 -32.2(2) . .
C1 Pd1 C2 O2 -55.5(10) 3_565 .
C3 Pd1 C2 O2 55.0(10) 2_665 .
Pd3 Pd1 C2 O2 -69.1(10) 3_565 .
Pd3 Pd1 C2 O2 176.4(11) . .
Pd2 Pd1 C2 O2 101.9(9) 2_665 .
Pd2 Pd1 C2 O2 62.5(11) . .
Tl1 Pd1 C2 O2 -146.0(9) . .
Pd1 Pd1 C2 O2 174.0(6) 3_565 .
Pd1 Pd1 C2 O2 156.4(9) 2_665 .
C1 Pd1 C2 Pd3 128.2(3) 3_565 .
C3 Pd1 C2 Pd3 -121.4(3) 2_665 .
Pd3 Pd1 C2 Pd3 114.5(3) 3_565 .
Pd2 Pd1 C2 Pd3 -74.5(2) 2_665 .
Pd2 Pd1 C2 Pd3 -113.9(2) . .
Tl1 Pd1 C2 Pd3 37.6(3) . .
Pd1 Pd1 C2 Pd3 -2.3(8) 3_565 .
Pd1 Pd1 C2 Pd3 -20.0(2) 2_665 .
C3 Pd2 C3 O3 -130.1(6) 2_665 .
P2 Pd2 C3 O3 -14.2(8) . .
Pd1 Pd2 C3 O3 122.5(8) 3_565 .
Pd1 Pd2 C3 O3 140.6(7) . .
Pd2 Pd2 C3 O3 -155.1(7) 2_665 .
Pd2 Pd2 C3 O3 -163.0(9) 3_565 .
C3 Pd2 C3 Pd2 32.8(8) 2_665 3_565
P2 Pd2 C3 Pd2 148.82(15) . 3_565
Pd1 Pd2 C3 Pd2 -74.49(18) 3_565 3_565
Pd1 Pd2 C3 Pd2 -56.4(3) . 3_565
Pd2 Pd2 C3 Pd2 7.9(2) 2_665 3_565
C3 Pd2 C3 Pd1 107.3(7) 2_665 3_565
P2 Pd2 C3 Pd1 -136.69(10) . 3_565
Pd1 Pd2 C3 Pd1 18.1(2) . 3_565
Pd2 Pd2 C3 Pd1 82.41(12) 2_665 3_565
Pd2 Pd2 C3 Pd1 74.49(18) 3_565 3_565
C16 P1 C10 C11 129.1(3) . .
C22 P1 C10 C11 -118.4(3) . .
Pd3 P1 C10 C11 -0.5(3) . .
C16 P1 C10 C15 -55.1(4) . .
C22 P1 C10 C15 57.4(4) . .
Pd3 P1 C10 C15 175.2(2) . .
C15 C10 C11 C12 0.0 . .
P1 C10 C11 C12 175.8(4) . .
C10 C11 C12 C13 0.0 . .
C11 C12 C13 C14 0.0 . .
C12 C13 C14 C15 0.0 . .
C13 C14 C15 C10 0.0 . .
C11 C10 C15 C14 0.0 . .
P1 C10 C15 C14 -175.7(4) . .
C10 P1 C16 C17 -59.0(4) . .
C22 P1 C16 C17 -172.2(3) . .
Pd3 P1 C16 C17 68.6(3) . .
C10 P1 C16 C21 123.2(4) . .
C22 P1 C16 C21 10.1(4) . .
Pd3 P1 C16 C21 -109.1(3) . .
C21 C16 C17 C18 0.0 . .
P1 C16 C17 C18 -177.8(4) . .
C16 C17 C18 C19 0.0 . .
C17 C18 C19 C20 0.0 . .
C18 C19 C20 C21 0.0 . .
C19 C20 C21 C16 0.0 . .
C17 C16 C21 C20 0.0 . .
P1 C16 C21 C20 177.7(4) . .
C10 P1 C22 C23 10.1(4) . .
C16 P1 C22 C23 119.3(3) . .
Pd3 P1 C22 C23 -113.7(3) . .
C10 P1 C22 C27 -177.4(3) . .
C16 P1 C22 C27 -68.1(3) . .
Pd3 P1 C22 C27 58.9(3) . .
C27 C22 C23 C24 0.0 . .
P1 C22 C23 C24 172.4(4) . .
C22 C23 C24 C25 0.0 . .
C23 C24 C25 C26 0.0 . .
C24 C25 C26 C27 0.0 . .
C25 C26 C27 C22 0.0 . .
C23 C22 C27 C26 0.0 . .
P1 C22 C27 C26 -172.8(4) . .
C36 P2 C30 C31 -106.1(3) . .
C42 P2 C30 C31 146.3(3) . .
Pd2 P2 C30 C31 21.3(4) . .
C36 P2 C30 C35 72.5(4) . .
C42 P2 C30 C35 -35.1(4) . .
Pd2 P2 C30 C35 -160.1(3) . .
C35 C30 C31 C32 0.0 . .
P2 C30 C31 C32 178.6(4) . .
C30 C31 C32 C33 0.0 . .
C31 C32 C33 C34 0.0 . .
C32 C33 C34 C35 0.0 . .
C33 C34 C35 C30 0.0 . .
C31 C30 C35 C34 0.0 . .
P2 C30 C35 C34 -178.6(4) . .
C30 P2 C36 C37 32.0(4) . .
C42 P2 C36 C37 139.5(3) . .
Pd2 P2 C36 C37 -92.4(3) . .
C30 P2 C36 C41 -152.0(3) . .
C42 P2 C36 C41 -44.6(4) . .
Pd2 P2 C36 C41 83.5(3) . .
C41 C36 C37 C38 0.0 . .
P2 C36 C37 C38 175.9(4) . .
C36 C37 C38 C39 0.0 . .
C37 C38 C39 C40 0.0 . .
C38 C39 C40 C41 0.0 . .
C39 C40 C41 C36 0.0 . .
C37 C36 C41 C40 0.0 . .
P2 C36 C41 C40 -175.9(4) . .
C36 P2 C42 C43 -32.5(4) . .
C30 P2 C42 C43 73.7(4) . .
Pd2 P2 C42 C43 -162.3(3) . .
C36 P2 C42 C47 152.1(3) . .
C30 P2 C42 C47 -101.7(3) . .
Pd2 P2 C42 C47 22.3(4) . .
C47 C42 C43 C44 0.0 . .
P2 C42 C43 C44 -175.3(4) . .
C42 C43 C44 C45 0.0 . .
C43 C44 C45 C46 0.0 . .
C44 C45 C46 C47 0.0 . .
C45 C46 C47 C42 0.0 . .
C43 C42 C47 C46 0.0 . .
P2 C42 C47 C46 175.5(4) . .
